data_7247191
loop_
_publ_author_name
'Habib, Faiza'
'Tocher, Derek A.'
'Carmalt, Claire J.'

_publ_section_title
;
 Encapsulation of N-containing compounds in a new hydrophilic Cd-based
 crystalline sponge via coordinative alignment method
;
_journal_issue 35
_journal_name_full CrystEngComm
_journal_page_first 5001
_journal_page_last 5011
_journal_paper_doi 10.1039/D3CE00592E
_journal_volume 25
_journal_year 2023
_chemical_formula_moiety '0.29(C279.5 H205 Cd14 N32 O89.5), 1.43(C3 H7 N O), 1.19(C9 H10 O)'
_chemical_formula_sum 'C94.83 H81.86 Cd4 N10.57 O28.17'
_chemical_formula_weight 2269.85
_chemical_name_systematic xstr1363
_space_group_crystal_system monoclinic
_space_group_IT_number 14
_space_group_name_Hall '-P 2yn'
_space_group_name_H-M_alt 'P 1 21/n 1'
_atom_sites_solution_hydrogens geom
_atom_sites_solution_primary iterative
_audit_creation_date 2022-10-11
_audit_creation_method
;
Olex2 1.2
(compiled 2018.05.29 svn.r3508 for OlexSys, GUI svn.r5506)
;
_audit_update_record
;
2023-06-12 deposited with the CCDC.	2023-08-04 downloaded from the CCDC.
;
_cell_angle_alpha 90
_cell_angle_beta 93.6760(10)
_cell_angle_gamma 90
_cell_formula_units_Z 7
_cell_length_a 14.61500(10)
_cell_length_b 43.0674(3)
_cell_length_c 33.6023(2)
_cell_measurement_reflns_used 78657
_cell_measurement_temperature 137.4(6)
_cell_measurement_theta_max 73.3720
_cell_measurement_theta_min 3.7970
_cell_volume 21106.8(2)
_computing_cell_refinement 'CrysAlisPro 1.171.41.106a (Rigaku OD, 2021)'
_computing_data_collection 'CrysAlisPro 1.171.41.106a (Rigaku OD, 2021)'
_computing_data_reduction 'CrysAlisPro 1.171.41.106a (Rigaku OD, 2021)'
_computing_molecular_graphics 'Olex2 (Dolomanov et al., 2009)'
_computing_publication_material 'Olex2 (Dolomanov et al., 2009)'
_computing_structure_refinement 'ShelXL (Sheldrick, 2015)'
_computing_structure_solution 'olex2.solve (Bourhis et al., 2015)'
_diffrn_ambient_environment N~2~
_diffrn_ambient_temperature 137.4(6)
_diffrn_detector 'CCD plate'
_diffrn_detector_area_resol_mean 5.2031
_diffrn_detector_type Atlas
_diffrn_measured_fraction_theta_full 1.000
_diffrn_measured_fraction_theta_max 0.983
_diffrn_measurement_details
;
List of Runs (angles in degrees, time in seconds):

  # Type    Start    End  Width  t~exp~   \w     \q     \k     \f   Frames
#--------------------------------------------------------------------------
  1  \w   -108.00 -72.00   0.50    2.75    --  -42.62 -57.00  30.00   72
  2  \w    -80.00  -7.00   0.50    2.75    --  -42.62 125.00   0.00  146
  3  \w    -67.00  32.00   0.50    2.75    --  -42.62  38.00 -60.00  198
  4  \w   -116.00 -19.00   0.50    2.75    --  -42.62 -38.00 120.00  194
  5  \w     19.00  84.00   0.50    2.75    --   42.62 -99.00 -30.00  130
  6  \w    111.00 175.00   0.50   10.97    --  106.06  77.00  60.00  128
  7  \w     34.00  61.00   0.50   10.97    --  106.06-125.00-150.00   54
  8  \w     18.00 177.00   0.50   10.97    --  106.06   0.00  60.00  318
  9  \w     75.00 109.00   0.50   10.97    --  106.06-125.00 -90.00   68
 10  \w    116.00 166.00   0.50   10.97    --  106.06 125.00 150.00  100
 11  \w     46.00 123.00   0.50   10.97    --  106.06 -45.00   0.00  154
 12  \w     39.00  69.00   0.50   10.97    --  106.06-125.00   0.00   60
 13  \w     87.00 112.00   0.50   10.97    --  106.06-125.00   0.00   50
 14  \w     65.00 132.00   0.50   10.97    --  106.06 -77.00-120.00  134
 15  \w     31.00 108.00   0.50   10.97    --  106.06-102.00 161.24  154
 16  \w     28.00  54.00   0.50   10.97    --  106.06-103.00  21.00   52
 17  \w     80.00 106.00   0.50   10.97    --  106.06-103.00  21.00   52
 18  \w     35.00 113.00   0.50   10.97    --  106.06 -45.00 150.00  156
 19  \w     69.00 109.00   0.50   10.97    --  106.06-110.00 107.00   80
;
_diffrn_measurement_device 'four-circle diffractometer'
_diffrn_measurement_device_type 'SuperNova, Dual, Cu at home/near, Atlas'
_diffrn_measurement_method '\w scans'
_diffrn_orient_matrix_type 'CrysAlisPro convention (1999,Acta A55,543-557)'
_diffrn_orient_matrix_UB_11 -0.0108506000
_diffrn_orient_matrix_UB_12 0.0100168000
_diffrn_orient_matrix_UB_13 -0.0440660000
_diffrn_orient_matrix_UB_21 0.0342599000
_diffrn_orient_matrix_UB_22 0.0327899000
_diffrn_orient_matrix_UB_23 0.0116605000
_diffrn_orient_matrix_UB_31 0.0993120000
_diffrn_orient_matrix_UB_32 -0.0101987000
_diffrn_orient_matrix_UB_33 -0.0057575000
_diffrn_radiation_monochromator mirror
_diffrn_radiation_probe x-ray
_diffrn_radiation_type CuK\a
_diffrn_radiation_wavelength 1.54184
_diffrn_reflns_av_R_equivalents 0.0407
_diffrn_reflns_av_unetI/netI 0.0320
_diffrn_reflns_Laue_measured_fraction_full 1.000
_diffrn_reflns_Laue_measured_fraction_max 0.983
_diffrn_reflns_limit_h_max 18
_diffrn_reflns_limit_h_min -12
_diffrn_reflns_limit_k_max 48
_diffrn_reflns_limit_k_min -52
_diffrn_reflns_limit_l_max 41
_diffrn_reflns_limit_l_min -41
_diffrn_reflns_number 152041
_diffrn_reflns_point_group_measured_fraction_full 1.000
_diffrn_reflns_point_group_measured_fraction_max 0.983
_diffrn_reflns_theta_full 67.684
_diffrn_reflns_theta_max 73.646
_diffrn_reflns_theta_min 3.534
_diffrn_source 'micro-focus sealed X-ray tube'
_diffrn_source_type 'SuperNova (Cu) X-ray Source'
_exptl_absorpt_coefficient_mu 6.135
_exptl_absorpt_correction_T_max 1.00000
_exptl_absorpt_correction_T_min 0.60493
_exptl_absorpt_correction_type multi-scan
_exptl_absorpt_process_details
;
CrysAlisPro 1.171.41.106a (Rigaku Oxford Diffraction, 2021)
Empirical absorption correction using spherical harmonics,
implemented in SCALE3 ABSPACK scaling algorithm.
;
_exptl_crystal_colour 'clear light colourless'
_exptl_crystal_colour_lustre clear
_exptl_crystal_colour_modifier light
_exptl_crystal_colour_primary colourless
_exptl_crystal_density_diffrn 1.250
_exptl_crystal_description block
_exptl_crystal_F_000 7995
_exptl_crystal_size_max 0.15
_exptl_crystal_size_mid 0.08
_exptl_crystal_size_min 0.03
_refine_diff_density_max 2.436
_refine_diff_density_min -1.664
_refine_diff_density_rms 0.134
_refine_ls_extinction_method none
_refine_ls_goodness_of_fit_ref 1.060
_refine_ls_hydrogen_treatment constr
_refine_ls_matrix_type full
_refine_ls_number_parameters 2021
_refine_ls_number_reflns 41905
_refine_ls_number_restraints 1797
_refine_ls_restrained_S_all 1.042
_refine_ls_R_factor_all 0.0822
_refine_ls_R_factor_gt 0.0759
_refine_ls_shift/su_max 0.006
_refine_ls_shift/su_mean 0.000
_refine_ls_structure_factor_coef Fsqd
_refine_ls_weighting_details 'w=1/[\s^2^(Fo^2^)+(0.1033P)^2^+110.1722P] where P=(Fo^2^+2Fc^2^)/3'
_refine_ls_weighting_scheme calc
_refine_ls_wR_factor_gt 0.2080
_refine_ls_wR_factor_ref 0.2136
_reflns_Friedel_coverage 0.000
_reflns_number_gt 37505
_reflns_number_total 41905
_reflns_threshold_expression 'I > 2\s(I)'
_cod_data_source_file d3ce00592e2.cif
_cod_data_source_block xstr1363_auto
_cod_depositor_comments 'Adding full bibliography for 7247186--7247196.cif.'
_cod_database_code 7247191
_shelx_shelxl_version_number 2017/1
_chemical_oxdiff_formula C130H110N20O20Cd7
_shelx_space_group_comment
;
The symmetry employed for this shelxl refinement is uniquely defined
by the following loop, which should always be used as a source of
symmetry information in preference to the above space-group names.
They are only intended as comments.
;
_diffrn_oxdiff_digest_frames
;
019d3a3bb2e51c14baab3f9c8743ae7b1a00028a87b
;
_reflns_odcompleteness_completeness 99.95
_reflns_odcompleteness_iscentric 1
_reflns_odcompleteness_theta 66.97
_olex2_refinement_description
;
1. Fixed Uiso
 At 1.2 times of:
  All C(H) groups, All C(H,H) groups, All N(H) groups
 At 1.5 times of:
  All C(H,H,H) groups
2. Restrained distances
 C159-C158 = C158-C157 = C157-C156 = C156-C155 = C160-C155 = C160-C159
 1.34 with sigma of 0.02
 N4-C31 = N4-C32 = N8-C66 = N8-C65 = N12-C100 = N12-C99 = N13-C103 = N13-C102 =
  N17-C139 = N17-C138 = N19-C141 = N19-C142
 1.45 with sigma of 0.002
 N4-C30 = N19-C140 = N8-C64 = N17-C137 = N12-C98 = N13-C101
 1.34 with sigma of 0.002
 O8-C30 = O47-C140 = O46-C137 = O31-C98 = O36-C101
 1.23 with sigma of 0.002
 C64-O21
 1.23 with sigma of 0.02
 O21-C64
 1.23 with sigma of 0.002
 N18-C135 = N18-C136
 1.45 with sigma of 0.002
 N18-C134
 1.34 with sigma of 0.002
 O48-C134
 1.23 with sigma of 0.002
 O33-C145 = O49-C154 = O50-C163 = O51-C172
 1.23 with sigma of 0.002
 C144-C143 = C145-C144 = C146-C145 = C155-C154 = C154-C153 = C153-C152 = C162-
 C161 = C163-C162 = C164-C163 = C173-C172 = C172-C171 = C171-C170
 1.54 with sigma of 0.002
3. Uiso/Uaniso restraints and constraints
All non-hydrogen atoms have similar U: within 2A with sigma of 0.04 and sigma
for terminal atoms of 0.08
Uanis(C139) \\sim Ueq, Uanis(N17) \\sim Ueq, Uanis(C137) \\sim Ueq, Uanis(O46)
\\sim Ueq, Uanis(C138) \\sim Ueq: with sigma of 0.001 and sigma for terminal
atoms of 0.002
Uanis(C135) \\sim Ueq, Uanis(N18) \\sim Ueq, Uanis(C136) \\sim Ueq, Uanis(C134)
\\sim Ueq, Uanis(O48) \\sim Ueq: with sigma of 0.001 and sigma for terminal
atoms of 0.002
Uanis(N13) \\sim Ueq, Uanis(C101) \\sim Ueq, Uanis(O36) \\sim Ueq, Uanis(C103)
\\sim Ueq, Uanis(C102) \\sim Ueq: with sigma of 0.001 and sigma for terminal
atoms of 0.002
Uanis(C158) \\sim Ueq, Uanis(C159) \\sim Ueq, Uanis(C160) \\sim Ueq,
Uanis(C155) \\sim Ueq, Uanis(C156) \\sim Ueq, Uanis(C157) \\sim Ueq,
Uanis(C154) \\sim Ueq, Uanis(O49) \\sim Ueq, Uanis(C153) \\sim Ueq, Uanis(C152)
\\sim Ueq: with sigma of 0.001 and sigma for terminal atoms of 0.002
Uanis(C32) \\sim Ueq, Uanis(N4) \\sim Ueq, Uanis(C30) \\sim Ueq, Uanis(O8)
\\sim Ueq, Uanis(C31) \\sim Ueq: with sigma of 0.001 and sigma for terminal
atoms of 0.002
Uanis(O51) = Uanis(C174) = Uanis(C173) = Uanis(C175) = Uanis(C172) =
Uanis(C178) = Uanis(C176) = Uanis(C171) = Uanis(C177)
Uanis(C158) = Uanis(O49) = Uanis(C154) = Uanis(C153) = Uanis(C155) =
Uanis(C152) = Uanis(C160) = Uanis(C156) = Uanis(C159) = Uanis(C157)
Uanis(C161) = Uanis(O50) = Uanis(C163) = Uanis(C162) = Uanis(C164) =
Uanis(C169) = Uanis(C165) = Uanis(C168) = Uanis(C166) = Uanis(C167)
Uanis(C143) = Uanis(C144) = Uanis(C145) = Uanis(O33) = Uanis(C147) =
Uanis(C146) = Uanis(C148) = Uanis(C149) = Uanis(C150) = Uanis(C151)
Uanis(N13) = Uanis(C101) = Uanis(O36) = Uanis(C102) = Uanis(C103)
Uanis(C65) = Uanis(N8) = Uanis(C64) = Uanis(O21) = Uanis(C66)
Uanis(N19) = Uanis(C140) = Uanis(O47) = Uanis(C142) = Uanis(C141)
Uanis(C170) = Uanis(C171) = Uanis(C172) = Uanis(O51) = Uanis(C173) =
Uanis(C178) = Uanis(C176) = Uanis(C177) = Uanis(C175) = Uanis(C174)
4. Others
 Fixed Sof: Cd5A(0.5) Cd5B(0.5) O30A(0.5) O30B(0.5) O33(0.75) O34A(0.5)
 O34B(0.5) C1A(0.75) H1A(0.75) C1B(0.75) H1B(0.75) C120(0.25) H120(0.25)
 C121(0.25) H121(0.25) C143(0.75) H14B(0.75) H14C(0.75) H14D(0.75) C144(0.75)
 H14E(0.75) H14F(0.75) C145(0.75) C149(0.75) H149(0.75) C148(0.75) H148(0.75)
 C147(0.75) H147(0.75) C146(0.75) C151(0.75) H151(0.75) C150(0.75) H150(0.75)
 O48(0.5) N18(0.5) C134(0.5) H134(0.5) C135(0.5) H13G(0.5) H13H(0.5) H13I(0.5)
 C136(0.5) H13J(0.5) H13K(0.5) H13L(0.5) O49(0.8) C152(0.8) H15A(0.8) H15B(0.8)
 H15C(0.8) C153(0.8) H15D(0.8) H15E(0.8) C154(0.8) C155(0.8) C160(0.8)
 H160(0.8) C159(0.8) H159(0.8) C158(0.8) H158(0.8) C157(0.8) H157(0.8)
 C156(0.8) H156(0.8) O50(0.75) C161(0.75) H16A(0.75) H16B(0.75) H16C(0.75)
 C162(0.75) H16D(0.75) H16E(0.75) C163(0.75) C166(0.75) H166(0.75) C164(0.75)
 C169(0.75) H169(0.75) C168(0.75) H168(0.75) C167(0.75) H167(0.75) O51(0.5)
 C171(0.5) H17A(0.5) H17B(0.5) C172(0.5) C177(0.5) H177(0.5) C178(0.5)
 H178(0.5) C173(0.5) C174(0.5) H174(0.5) C175(0.5) H175(0.5) C176(0.5)
 H176(0.5) C170(0.5) H17C(0.5) H17D(0.5) H17E(0.5)
 Fixed Uiso: H13G(0.16649) H13H(0.16649) H13I(0.16649)
5.a Secondary CH2 refined with riding coordinates:
 C144(H14E,H14F), C153(H15D,H15E), C162(H16D,H16E), C171(H17A,H17B)
5.b Aromatic/amide H refined with riding coordinates:
 N1(H1), N2(H2), N3(H3), N5(H5), N6(H6), N7(H7), N9(H9), N10(H10), N11(H11),
 N14(H14), N15(H15), N16(H16), C1A(H1A), C1B(H1B), C3(H3A), C4(H4), C6(H6A),
 C7(H7A), C10(H10A), C12(H12), C14(H14A), C17(H17), C18(H18), C20(H20),
 C21(H21), C24(H24), C25(H25), C27(H27), C28(H28), C30(H30), C35(H35), C36(H36),
  C38(H38), C39(H39), C42(H42), C44(H44), C46(H46), C49(H49), C50(H50),
 C52(H52), C53(H53), C55(H55), C58(H58), C59(H59), C61(H61), C62(H62), C64(H64),
  C69(H69), C70(H70), C72(H72), C73(H73), C76(H76), C78(H78), C80(H80),
 C83(H83), C84(H84), C86(H86), C87(H87), C91(H91), C92(H92), C94(H94), C95(H95),
  C98(H98), C101(H101), C106(H106), C107(H107), C109(H109), C110(H110),
 C113(H113), C115(H115), C117(H117), C120(H120), C121(H121), C123(H123),
 C124(H124), C128(H128), C129(H129), C131(H131), C132(H132), C149(H149),
 C148(H148), C147(H147), C151(H151), C150(H150), C137(H137), C140(H140),
 C134(H134), C160(H160), C159(H159), C158(H158), C157(H157), C156(H156),
 C166(H166), C165(H165), C169(H169), C168(H168), C167(H167), C177(H177),
 C178(H178), C174(H174), C175(H175), C176(H176)
5.c Fitted hexagon refined as free rotating group:
 C149(C148,C147,C146,C151,C150), C155(C160,C159,C158,C157,C156), C166(C165,
 C164,C169,C168,C167), C177(C178,C173,C174,C175,C176)
5.d Idealised Me refined as rotating group:
 C31(H31A,H31B,H31C), C32(H32A,H32B,H32C), C66(H66A,H66B,H66C), C99(H99A,H99B,
 H99C), C100(H10B,H10C,H10D), C102(H10E,H10F,H10G), C143(H14B,H14C,H14D),
 C138(H13A,H13B,H13C), C139(H13D,H13E,H13F), C141(H14G,H14H,H14I), C142(H14J,
 H14K,H14L), C135(H13G,H13H,H13I), C136(H13J,H13K,H13L), C152(H15A,H15B,H15C),
 C161(H16A,H16B,H16C), C170(H17C,H17D,H17E)
;
_olex2_submission_special_instructions 'No special instructions were received'
_oxdiff_exptl_absorpt_empirical_details
;
Empirical correction (ABSPACK) includes:
- Absorption correction using spherical harmonics
- Frame scaling
- Detector area scaling
;
_oxdiff_exptl_absorpt_empirical_full_max 1.650
_oxdiff_exptl_absorpt_empirical_full_min 0.610

loop_
_space_group_symop_operation_xyz
'x, y, z'
'-x+1/2, y+1/2, -z+1/2'
'-x, -y, -z'
'x-1/2, -y-1/2, z-1/2'

loop_
_atom_site_label
_atom_site_type_symbol
_atom_site_fract_x
_atom_site_fract_y
_atom_site_fract_z
_atom_site_U_iso_or_equiv
_atom_site_adp_type
_atom_site_occupancy
_atom_site_site_symmetry_order
_atom_site_calc_flag
_atom_site_refinement_flags_posn
_atom_site_refinement_flags_adp
_atom_site_refinement_flags_occupancy
_atom_site_disorder_assembly
_atom_site_disorder_group
Cd1 Cd 0.35647(3) 0.40463(2) 1.06749(2) 0.04426(11) Uani 1 1 d . U . . .
Cd2 Cd 0.56569(3) 0.36293(2) 1.04856(2) 0.03398(10) Uani 1 1 d . U . . .
Cd3 Cd 0.26359(3) 0.09684(2) 0.59165(2) 0.04200(11) Uani 1 1 d . U . . .
Cd4 Cd 0.45532(3) 0.92233(2) 0.08673(2) 0.03500(10) Uani 1 1 d . U . . .
Cd5A Cd 0.26385(9) 0.89333(2) 0.13331(4) 0.0635(3) Uani 0.5 1 d . U P A 1
Cd5B Cd 0.30444(9) 0.88827(2) 0.16633(3) 0.0610(3) Uani 0.5 1 d . U P A 2
Cd6 Cd 0.41028(3) 0.84351(2) 0.08820(2) 0.03983(11) Uani 1 1 d . U . . .
Cd7 Cd 0.16325(4) 0.63166(2) 0.61416(2) 0.04770(12) Uani 1 1 d . U . . .
O1 O 0.1801(3) 0.10550(10) 1.52748(12) 0.0440(10) Uani 1 1 d . U . . .
O2 O 0.3300(4) 0.11091(13) 1.53283(15) 0.0597(13) Uani 1 1 d . U . . .
O3 O 0.1292(3) 0.17433(9) 1.33749(11) 0.0379(9) Uani 1 1 d . U . . .
O4 O 0.2637(6) 0.11047(13) 1.16054(16) 0.086(2) Uani 1 1 d . U . . .
O5 O 0.1779(4) 0.24395(12) 1.21303(16) 0.0594(13) Uani 1 1 d . U . . .
O6 O 0.3470(5) 0.35706(12) 1.09083(19) 0.0767(18) Uani 1 1 d . U . . .
O7 O 0.4655(4) 0.32947(12) 1.07010(17) 0.0640(14) Uani 1 1 d . U . . .
O8 O 0.6295(3) 0.32252(11) 1.01649(13) 0.0484(10) Uani 1 1 d D U . . .
O9 O 0.1962(5) 0.4067(2) 1.0616(3) 0.120(3) Uani 1 1 d . U . . .
O10 O 0.3578(4) 0.40439(15) 1.00208(14) 0.0669(15) Uani 1 1 d . U . . .
O11 O 0.4735(4) 0.37152(13) 0.99367(14) 0.0558(12) Uani 1 1 d . U . . .
O12 O 0.3229(4) 0.33170(11) 0.80278(15) 0.0641(15) Uani 1 1 d . U . . .
O13 O 0.1251(5) 0.30533(12) 0.6400(2) 0.083(2) Uani 1 1 d . U . . .
O14 O 0.1656(4) 0.14524(11) 0.60197(15) 0.0624(14) Uani 1 1 d . U . . .
O15 O 0.3106(4) 0.14243(11) 0.61965(19) 0.0675(15) Uani 1 1 d . U . . .
O16 O 0.1380(4) 0.07449(15) 0.6137(2) 0.085(2) Uani 1 1 d . U . . .
O17 O 0.0147(3) 0.09488(10) 0.58063(14) 0.0456(10) Uani 1 1 d . U . . .
O18 O 0.1092(3) 0.42080(9) 0.64797(12) 0.0376(9) Uani 1 1 d . U . . .
O19 O 0.0963(3) 0.58157(10) 0.62351(14) 0.0482(11) Uani 1 1 d . U . . .
O20 O 0.2455(4) 0.58678(14) 0.6236(3) 0.097(3) Uani 1 1 d . U . . .
O21 O 0.2877(10) 0.6614(3) 0.6240(5) 0.195(4) Uani 1 1 d D U . . .
O22 O 0.1599(3) 0.63674(11) 0.54883(13) 0.0500(11) Uani 1 1 d . U . . .
O23 O 0.0146(3) 0.62241(9) 0.55515(12) 0.0380(9) Uani 1 1 d . U . . .
O24 O 0.0942(3) 0.67599(10) 0.34977(12) 0.0440(10) Uani 1 1 d . U . . .
O25 O -0.0497(6) 0.55909(12) 0.25804(16) 0.089(2) Uani 1 1 d . U . . .
O26 O -0.1556(4) 0.43095(11) 0.14161(17) 0.0664(15) Uani 1 1 d . U . . .
O27 O -0.1887(5) 0.45476(13) 0.08529(17) 0.0784(19) Uani 1 1 d . U . . .
O28 O 0.0714(3) 0.67731(9) 0.16351(12) 0.0438(10) Uani 1 1 d . U . . .
O29 O 0.3113(4) 0.80997(12) 0.11096(16) 0.0618(14) Uani 1 1 d . U . . .
O30A O 0.2470(13) 0.8424(3) 0.1519(5) 0.085(5) Uani 0.5 1 d . U P A 1
O30B O 0.2980(15) 0.8362(4) 0.1693(5) 0.096(6) Uani 0.5 1 d . U P A 2
O31 O 0.4215(4) 0.81382(14) 0.03393(17) 0.0730(17) Uani 1 1 d D U . . .
O32 O 0.4185(3) 0.88465(9) 0.12790(11) 0.0422(10) Uani 1 1 d . U . . .
O33 O 0.4510(10) 0.8900(3) 0.2100(4) 0.141(2) Uani 0.75 1 d D U P . .
O34A O 0.2830(11) 0.9448(3) 0.1393(7) 0.098(5) Uani 0.5 1 d . U P A 1
O34B O 0.3106(15) 0.9390(3) 0.1696(7) 0.108(6) Uani 0.5 1 d . U P A 2
O35 O 0.3971(4) 0.96234(13) 0.11822(19) 0.0734(17) Uani 1 1 d . U . . .
O36 O 0.5242(8) 0.9553(3) 0.0452(3) 0.145(2) Uani 1 1 d D U . . .
O37 O 0.3410(3) 0.91782(10) 0.03828(13) 0.0453(10) Uani 1 1 d . U . . .
O38 O 0.2912(4) 0.87176(14) 0.05771(17) 0.0696(16) Uani 1 1 d . U . . .
O39 O 0.0936(4) 0.92227(10) -0.14504(14) 0.0554(13) Uani 1 1 d . U . . .
O40 O -0.1560(5) 1.06844(17) -0.3730(2) 0.095(2) Uani 1 1 d . U . . .
O41 O -0.1360(6) 1.03954(16) -0.4249(2) 0.100(3) Uani 1 1 d . U . . .
O42 O -0.0700(6) 0.90021(12) -0.32056(15) 0.082(2) Uani 1 1 d . U . . .
O43 O 0.0784(3) 0.78885(10) -0.21584(14) 0.0520(12) Uani 1 1 d . U . . .
O44 O 0.1194(7) 0.65705(18) -0.3300(2) 0.117(3) Uani 1 1 d . U . B 1
O45 O 0.0484(4) 0.67355(13) -0.38302(16) 0.0648(14) Uani 1 1 d . U . . .
N1 N 0.2861(4) 0.22565(12) 1.17326(16) 0.0435(12) Uani 1 1 d . U . . .
H1 H 0.314719 0.208505 1.167104 0.052 Uiso 1 1 calc R . . . .
N2 N 0.2770(5) 0.08112(12) 1.21530(17) 0.0543(15) Uani 1 1 d . U . . .
H2 H 0.275749 0.081347 1.241451 0.065 Uiso 1 1 calc R . . . .
N3 N 0.2575(4) 0.14505(14) 1.34905(16) 0.0489(13) Uani 1 1 d . U . . .
H3 H 0.305740 0.137976 1.337546 0.059 Uiso 1 1 calc R . . . .
N4 N 0.6126(5) 0.29270(18) 0.9610(2) 0.076(2) Uani 1 1 d D U . . .
N5 N 0.3074(4) 0.38272(13) 0.81411(16) 0.0515(14) Uani 1 1 d . U . . .
H5 H 0.295521 0.400730 0.802537 0.062 Uiso 1 1 calc R . . . .
N6 N 0.2477(4) 0.28166(11) 0.67239(16) 0.0435(12) Uani 1 1 d . U . . .
H6 H 0.294330 0.285261 0.689656 0.052 Uiso 1 1 calc R . . . .
N7 N 0.2345(4) 0.44528(12) 0.6764(2) 0.0540(15) Uani 1 1 d . U . . .
H7 H 0.285465 0.442566 0.691414 0.065 Uiso 1 1 calc R . . . .
N8 N 0.4330(10) 0.6696(3) 0.6421(6) 0.195(4) Uani 1 1 d D U . . .
N9 N 0.0207(3) 0.63165(11) 0.36540(13) 0.0357(10) Uani 1 1 d . U . . .
H9 H -0.011225 0.615904 0.355200 0.043 Uiso 1 1 calc R . . . .
N10 N -0.0530(4) 0.57056(11) 0.19241(15) 0.0400(11) Uani 1 1 d . U . . .
H10 H -0.045969 0.585834 0.175474 0.048 Uiso 1 1 calc R . . . .
N11 N 0.0729(4) 0.71579(11) 0.20970(14) 0.0378(11) Uani 1 1 d . U . . .
H11 H 0.049435 0.720840 0.232285 0.045 Uiso 1 1 calc R . . . .
N12 N 0.3532(6) 0.7897(2) -0.01971(19) 0.090(3) Uani 1 1 d D U . . .
N13 N 0.5043(8) 0.9624(3) -0.0284(3) 0.145(2) Uani 1 1 d D U . . .
N14 N 0.0970(4) 0.87426(12) -0.11667(16) 0.0456(12) Uani 1 1 d . U . . .
H14 H 0.076841 0.855134 -0.120176 0.055 Uiso 1 1 calc R . . . .
N15 N -0.0501(4) 0.94250(12) -0.28153(17) 0.0488(13) Uani 1 1 d . U . . .
H15 H -0.034217 0.948729 -0.257120 0.059 Uiso 1 1 calc R . . . .
N16 N 0.0007(4) 0.79357(11) -0.27616(16) 0.0421(12) Uani 1 1 d . U . . .
H16 H -0.034953 0.806002 -0.291037 0.051 Uiso 1 1 calc R . . . .
C1 C 0.2543(5) 0.11219(15) 1.51252(19) 0.0456(15) Uani 1 1 d . U . . .
C1A C 0.0667(14) 0.7406(3) -0.2705(4) 0.098(5) Uani 0.75 1 d . U P C 2
H1A H 0.090252 0.744217 -0.243854 0.118 Uiso 0.75 1 calc R . P C 2
C1B C 0.0817(13) 0.7122(3) -0.2888(4) 0.096(5) Uani 0.75 1 d . U P C 2
H1B H 0.112898 0.695996 -0.274317 0.115 Uiso 0.75 1 calc R . P C 2
C2 C 0.2538(5) 0.12146(15) 1.46966(19) 0.0449(14) Uani 1 1 d . U . . .
C3 C 0.3339(5) 0.1298(2) 1.4534(2) 0.0596(19) Uani 1 1 d . U . . .
H3A H 0.389745 0.129893 1.469564 0.072 Uiso 1 1 calc R . . . .
C4 C 0.3338(5) 0.1382(2) 1.4135(2) 0.0581(19) Uani 1 1 d . U . . .
H4 H 0.389366 0.144092 1.402325 0.070 Uiso 1 1 calc R . . . .
C5 C 0.2520(5) 0.13807(15) 1.38999(19) 0.0436(14) Uani 1 1 d . U . . .
C6 C 0.1702(5) 0.12998(15) 1.40619(18) 0.0446(14) Uani 1 1 d . U . . .
H6A H 0.114080 0.130195 1.390299 0.053 Uiso 1 1 calc R . . . .
C7 C 0.1724(5) 0.12168(15) 1.44557(19) 0.0446(14) Uani 1 1 d . U . . .
H7A H 0.116857 0.115915 1.456822 0.054 Uiso 1 1 calc R . . . .
C8 C 0.1958(4) 0.16154(13) 1.32577(17) 0.0361(12) Uani 1 1 d . U . . .
C9 C 0.2174(4) 0.16272(14) 1.28247(17) 0.0383(12) Uani 1 1 d . U . . .
C10 C 0.2364(4) 0.13532(14) 1.26252(19) 0.0400(13) Uani 1 1 d . U . . .
H10A H 0.243822 0.116338 1.276755 0.048 Uiso 1 1 calc R . . . .
C11 C 0.2445(5) 0.13612(14) 1.22139(18) 0.0419(13) Uani 1 1 d . U . . .
C12 C 0.2397(4) 0.16423(14) 1.20126(18) 0.0414(13) Uani 1 1 d . U . . .
H12 H 0.246478 0.164868 1.173339 0.050 Uiso 1 1 calc R . . . .
C13 C 0.2249(4) 0.19155(14) 1.22211(17) 0.0379(12) Uani 1 1 d . U . . .
C14 C 0.2113(4) 0.19066(13) 1.26253(18) 0.0376(12) Uani 1 1 d . U . . .
H14A H 0.197860 0.209176 1.276379 0.045 Uiso 1 1 calc R . . . .
C15 C 0.2623(6) 0.10785(16) 1.1961(2) 0.0539(17) Uani 1 1 d . U . . .
C16 C 0.2946(6) 0.05196(16) 1.1967(2) 0.0572(19) Uani 1 1 d . U . . .
C17 C 0.2618(8) 0.0263(2) 1.2127(4) 0.099(4) Uani 1 1 d . U . . .
H17 H 0.230297 0.027689 1.236504 0.119 Uiso 1 1 calc R . . . .
C18 C 0.2733(9) -0.0027(2) 1.1950(4) 0.119(5) Uani 1 1 d . U . . .
H18 H 0.244554 -0.020554 1.205020 0.142 Uiso 1 1 calc R . . . .
C19 C 0.3266(7) -0.00497(19) 1.1629(3) 0.080(3) Uani 1 1 d . U . . .
C20 C 0.3646(6) 0.02091(17) 1.1486(2) 0.063(2) Uani 1 1 d . U . . .
H20 H 0.403154 0.019398 1.127010 0.076 Uiso 1 1 calc R . . . .
C21 C 0.3481(6) 0.04968(17) 1.1651(2) 0.064(2) Uani 1 1 d . U . . .
H21 H 0.374176 0.067818 1.154419 0.077 Uiso 1 1 calc R . . . .
C22 C 0.2256(4) 0.22287(14) 1.20212(19) 0.0419(13) Uani 1 1 d . U . . .
C23 C 0.3088(5) 0.25235(15) 1.1520(2) 0.0450(14) Uani 1 1 d . U . . .
C24 C 0.3794(5) 0.25030(15) 1.12685(19) 0.0437(14) Uani 1 1 d . U . . .
H24 H 0.410106 0.231061 1.123938 0.052 Uiso 1 1 calc R . . . .
C25 C 0.4060(5) 0.27588(15) 1.1060(2) 0.0480(15) Uani 1 1 d . U . . .
H25 H 0.454927 0.274113 1.088823 0.058 Uiso 1 1 calc R . . . .
C26 C 0.3621(5) 0.30435(16) 1.1096(2) 0.0493(15) Uani 1 1 d . U . . .
C27 C 0.2887(6) 0.30587(18) 1.1335(3) 0.070(2) Uani 1 1 d . U . . .
H27 H 0.255602 0.324773 1.135027 0.085 Uiso 1 1 calc R . . . .
C28 C 0.2625(6) 0.28057(18) 1.1553(3) 0.068(2) Uani 1 1 d . U . . .
H28 H 0.213397 0.282312 1.172395 0.081 Uiso 1 1 calc R . . . .
C29 C 0.3931(6) 0.33264(17) 1.0880(2) 0.0553(17) Uani 1 1 d . U . . .
C30 C 0.5803(4) 0.30899(17) 0.99100(18) 0.0619(19) Uani 1 1 d D U . . .
H30 H 0.515772 0.310160 0.992674 0.074 Uiso 1 1 calc R . . . .
C31 C 0.7102(5) 0.2917(3) 0.9558(4) 0.109(4) Uani 1 1 d D U . . .
H31A H 0.742935 0.303422 0.977294 0.163 Uiso 1 1 calc GR . . . .
H31B H 0.722588 0.300969 0.930032 0.163 Uiso 1 1 calc GR . . . .
H31C H 0.731201 0.270099 0.956518 0.163 Uiso 1 1 calc GR . . . .
C32 C 0.5552(10) 0.2791(4) 0.9288(4) 0.133(5) Uani 1 1 d D U . . .
H32A H 0.491355 0.278832 0.936058 0.200 Uiso 1 1 calc GR . . . .
H32B H 0.575514 0.257781 0.924054 0.200 Uiso 1 1 calc GR . . . .
H32C H 0.560024 0.291409 0.904506 0.200 Uiso 1 1 calc GR . . . .
C33 C 0.4057(5) 0.38757(18) 0.9811(2) 0.0509(16) Uani 1 1 d . U . . .
C34 C 0.3812(5) 0.38668(18) 0.9368(2) 0.0539(17) Uani 1 1 d . U . . .
C35 C 0.4203(5) 0.36433(18) 0.91357(19) 0.0528(17) Uani 1 1 d . U . . .
H35 H 0.463457 0.350140 0.925655 0.063 Uiso 1 1 calc R . . . .
C36 C 0.3973(5) 0.36234(18) 0.8726(2) 0.0556(18) Uani 1 1 d . U . . .
H36 H 0.424333 0.346953 0.856837 0.067 Uiso 1 1 calc R . . . .
C37 C 0.3343(5) 0.38323(17) 0.8554(2) 0.0536(17) Uani 1 1 d . U . . .
C38 C 0.2974(6) 0.4060(2) 0.8783(2) 0.070(3) Uani 1 1 d . U . . .
H38 H 0.255924 0.420747 0.866305 0.084 Uiso 1 1 calc R . . . .
C39 C 0.3212(6) 0.4073(2) 0.9190(2) 0.071(2) Uani 1 1 d . U . . .
H39 H 0.295091 0.422957 0.934727 0.085 Uiso 1 1 calc R . . . .
C40 C 0.2984(6) 0.35718(17) 0.7909(2) 0.0566(18) Uani 1 1 d . U . . .
C41 C 0.2634(4) 0.36188(14) 0.74847(18) 0.0398(13) Uani 1 1 d . U . . .
C42 C 0.2468(4) 0.33434(13) 0.72694(19) 0.0419(13) Uani 1 1 d . U . . .
H42 H 0.258646 0.314942 0.739703 0.050 Uiso 1 1 calc R . . . .
C43 C 0.2135(4) 0.33489(13) 0.68745(18) 0.0390(13) Uani 1 1 d . U . . .
C44 C 0.1958(4) 0.36334(13) 0.66914(18) 0.0386(12) Uani 1 1 d . U . . .
H44 H 0.173189 0.364002 0.642008 0.046 Uiso 1 1 calc R . . . .
C45 C 0.2108(4) 0.39075(13) 0.69002(17) 0.0376(12) Uani 1 1 d . U . . .
C46 C 0.2463(4) 0.39023(14) 0.72974(19) 0.0419(13) Uani 1 1 d . U . . .
H46 H 0.258595 0.409092 0.743734 0.050 Uiso 1 1 calc R . . . .
C47 C 0.1913(5) 0.30586(14) 0.6637(2) 0.0484(16) Uani 1 1 d . U . . .
C48 C 0.2405(5) 0.25133(13) 0.65700(19) 0.0423(13) Uani 1 1 d . U . . .
C49 C 0.3155(6) 0.23242(17) 0.6642(3) 0.074(3) Uani 1 1 d . U . . .
H49 H 0.368823 0.240280 0.678348 0.089 Uiso 1 1 calc R . . . .
C50 C 0.3139(6) 0.20216(18) 0.6509(3) 0.080(3) Uani 1 1 d . U . . .
H50 H 0.366362 0.189416 0.656041 0.096 Uiso 1 1 calc R . . . .
C51 C 0.2373(5) 0.19000(15) 0.6302(2) 0.0502(16) Uani 1 1 d . U . . .
C52 C 0.1625(5) 0.20881(15) 0.62324(19) 0.0456(14) Uani 1 1 d . U . . .
H52 H 0.109287 0.200666 0.609210 0.055 Uiso 1 1 calc R . . . .
C53 C 0.1622(5) 0.23971(14) 0.63619(19) 0.0446(14) Uani 1 1 d . U . . .
H53 H 0.109797 0.252476 0.630921 0.053 Uiso 1 1 calc R . . . .
C54 C 0.2387(6) 0.15721(15) 0.6164(2) 0.0557(18) Uani 1 1 d . U . . .
C55 C 0.0546(7) 0.0776(2) 0.6058(3) 0.089(3) Uani 1 1 d . U . . .
H55 H 0.015991 0.065185 0.620972 0.107 Uiso 1 1 calc R . . . .
C56 C 0.1806(4) 0.42033(13) 0.66918(18) 0.0393(13) Uani 1 1 d . U . . .
C57 C 0.2155(5) 0.47565(15) 0.6617(2) 0.0538(17) Uani 1 1 d . U . . .
C58 C 0.2885(6) 0.4928(2) 0.6486(4) 0.091(3) Uani 1 1 d . U . . .
H58 H 0.347462 0.483616 0.647508 0.109 Uiso 1 1 calc R . . . .
C59 C 0.2740(6) 0.5233(2) 0.6372(4) 0.092(4) Uani 1 1 d . U . . .
H59 H 0.323897 0.535317 0.628936 0.111 Uiso 1 1 calc R . . . .
C60 C 0.1874(5) 0.53674(15) 0.6376(2) 0.0543(17) Uani 1 1 d . U . . .
C61 C 0.1164(5) 0.51880(15) 0.6487(2) 0.0476(15) Uani 1 1 d . U . . .
H61 H 0.056413 0.527385 0.647645 0.057 Uiso 1 1 calc R . . . .
C62 C 0.1293(5) 0.48827(15) 0.6616(2) 0.0488(15) Uani 1 1 d . U . . .
H62 H 0.079313 0.476408 0.670088 0.059 Uiso 1 1 calc R . . . .
C63 C 0.1767(5) 0.57032(16) 0.6270(2) 0.0556(17) Uani 1 1 d . U . . .
C64 C 0.3635(9) 0.6501(4) 0.6328(8) 0.195(4) Uani 1 1 d D U . . .
H64 H 0.372533 0.628214 0.632952 0.234 Uiso 1 1 calc R . . . .
C65 C 0.4320(14) 0.7032(3) 0.6455(8) 0.195(4) Uani 1 1 d D U . . .
C66 C 0.5187(11) 0.6578(4) 0.6603(7) 0.195(4) Uani 1 1 d D U . . .
H66A H 0.509704 0.636494 0.669602 0.292 Uiso 1 1 calc GR . . . .
H66B H 0.539001 0.670953 0.682907 0.292 Uiso 1 1 calc GR . . . .
H66C H 0.565242 0.657866 0.640544 0.292 Uiso 1 1 calc GR . . . .
C67 C 0.0810(4) 0.62994(12) 0.53411(17) 0.0355(12) Uani 1 1 d . U . . .
C68 C 0.0653(4) 0.63095(13) 0.49013(17) 0.0372(12) Uani 1 1 d . U . . .
C69 C -0.0135(4) 0.61880(14) 0.47145(17) 0.0401(13) Uani 1 1 d . U . . .
H69 H -0.058562 0.609947 0.487151 0.048 Uiso 1 1 calc R . . . .
C70 C -0.0283(4) 0.61919(14) 0.43070(17) 0.0398(13) Uani 1 1 d . U . . .
H70 H -0.082594 0.610354 0.418391 0.048 Uiso 1 1 calc R . . . .
C71 C 0.0362(4) 0.63252(13) 0.40774(17) 0.0381(12) Uani 1 1 d . U . . .
C72 C 0.1151(5) 0.6449(2) 0.42552(19) 0.0567(18) Uani 1 1 d . U . . .
H72 H 0.159810 0.653936 0.409793 0.068 Uiso 1 1 calc R . . . .
C73 C 0.1291(5) 0.64394(19) 0.4671(2) 0.0546(17) Uani 1 1 d . U . . .
H73 H 0.183729 0.652442 0.479505 0.066 Uiso 1 1 calc R . . . .
C74 C 0.0505(4) 0.65278(13) 0.33963(17) 0.0389(13) Uani 1 1 d . U . . .
C75 C 0.0286(4) 0.64551(13) 0.29613(16) 0.0365(12) Uani 1 1 d . U . . .
C76 C 0.0030(4) 0.61655(13) 0.28243(17) 0.0396(13) Uani 1 1 d . U . . .
H76 H -0.004809 0.600279 0.300986 0.047 Uiso 1 1 calc R . . . .
C77 C -0.0117(4) 0.61063(13) 0.24172(17) 0.0380(12) Uani 1 1 d . U . . .
C78 C 0.0041(5) 0.63391(13) 0.21450(17) 0.0390(13) Uani 1 1 d . U . . .
H78 H -0.003543 0.629746 0.186723 0.047 Uiso 1 1 calc R . . . .
C79 C 0.0311(4) 0.66341(13) 0.22769(16) 0.0348(11) Uani 1 1 d . U . . .
C80 C 0.0421(4) 0.66927(12) 0.26829(17) 0.0356(12) Uani 1 1 d . U . . .
H80 H 0.058804 0.689484 0.277416 0.043 Uiso 1 1 calc R . . . .
C81 C -0.0402(5) 0.57742(14) 0.23112(19) 0.0477(15) Uani 1 1 d . U . . .
C82 C -0.0767(5) 0.54134(14) 0.1759(2) 0.0430(14) Uani 1 1 d . U . . .
C83 C -0.0791(7) 0.51442(17) 0.1988(2) 0.067(2) Uani 1 1 d . U . . .
H83 H -0.063488 0.514994 0.226673 0.081 Uiso 1 1 calc R . . . .
C84 C -0.1047(7) 0.48681(17) 0.1802(3) 0.072(2) Uani 1 1 d . U . . .
H84 H -0.106592 0.468472 0.195805 0.087 Uiso 1 1 calc R . . . .
C85 C -0.1279(5) 0.48485(15) 0.1395(2) 0.0494(15) Uani 1 1 d . U . . .
C86 C -0.1242(5) 0.51183(15) 0.1175(2) 0.0476(15) Uani 1 1 d . U . . .
H86 H -0.139765 0.511375 0.089604 0.057 Uiso 1 1 calc R . . . .
C87 C -0.0983(5) 0.53938(15) 0.13557(19) 0.0456(14) Uani 1 1 d . U . . .
H87 H -0.095247 0.557572 0.119728 0.055 Uiso 1 1 calc R . . . .
C88 C -0.1583(6) 0.45517(17) 0.1209(2) 0.0569(18) Uani 1 1 d . U . . .
C89 C 0.0590(4) 0.68614(13) 0.19701(16) 0.0353(12) Uani 1 1 d . U . . .
C90 C 0.1211(4) 0.73956(13) 0.19060(18) 0.0383(12) Uani 1 1 d . U . . .
C91 C 0.1431(6) 0.76594(16) 0.2132(2) 0.0554(18) Uani 1 1 d . U . . .
H91 H 0.125796 0.767283 0.239921 0.067 Uiso 1 1 calc R . . . .
C92 C 0.1894(7) 0.78979(17) 0.1971(3) 0.071(2) Uani 1 1 d . U . . .
H92 H 0.201814 0.807979 0.212505 0.086 Uiso 1 1 calc R . . . .
C93 C 0.2187(5) 0.78817(16) 0.1589(2) 0.0537(17) Uani 1 1 d . U . . .
C94 C 0.2006(6) 0.76166(16) 0.1375(2) 0.0539(17) Uani 1 1 d . U . . .
H94 H 0.222388 0.759666 0.111631 0.065 Uiso 1 1 calc R . . . .
C95 C 0.1510(6) 0.73764(16) 0.1530(2) 0.0537(17) Uani 1 1 d . U . . .
H95 H 0.137540 0.719660 0.137340 0.064 Uiso 1 1 calc R . . . .
C96 C 0.2704(7) 0.8149(2) 0.1416(3) 0.078(3) Uani 1 1 d . U . . .
C97 C 0.3405(7) 0.9640(2) 0.1431(4) 0.097(4) Uani 1 1 d . U . . .
C98 C 0.3554(5) 0.7999(2) 0.01801(19) 0.076(2) Uani 1 1 d D U . . .
H98 H 0.303785 0.796145 0.033126 0.092 Uiso 1 1 calc R . . . .
C99 C 0.4322(8) 0.7934(4) -0.0432(4) 0.130(6) Uani 1 1 d D U . . .
H99A H 0.470240 0.810555 -0.032446 0.195 Uiso 1 1 calc GR . . . .
H99B H 0.411677 0.797915 -0.070952 0.195 Uiso 1 1 calc GR . . . .
H99C H 0.468257 0.774178 -0.042180 0.195 Uiso 1 1 calc GR . . . .
C100 C 0.2737(8) 0.7737(4) -0.0378(4) 0.125(5) Uani 1 1 d D U . . .
H10B H 0.227537 0.771382 -0.018166 0.188 Uiso 1 1 calc GR . . . .
H10C H 0.292043 0.753194 -0.047041 0.188 Uiso 1 1 calc GR . . . .
H10D H 0.247897 0.785829 -0.060578 0.188 Uiso 1 1 calc GR . . . .
C101 C 0.4926(12) 0.9576(4) 0.0105(3) 0.145(2) Uani 1 1 d D U . . .
H101 H 0.428453 0.954549 0.011801 0.174 Uiso 1 1 calc R . . . .
C102 C 0.5978(9) 0.9579(4) -0.0392(5) 0.145(2) Uani 1 1 d D U . . .
H10E H 0.629725 0.977877 -0.038798 0.217 Uiso 1 1 calc GR . . . .
H10F H 0.597425 0.948902 -0.066012 0.217 Uiso 1 1 calc GR . . . .
H10G H 0.629575 0.943714 -0.020068 0.217 Uiso 1 1 calc GR . . . .
C103 C 0.4413(11) 0.9791(4) -0.0557(5) 0.145(2) Uani 1 1 d D U . . .
C104 C 0.2952(5) 0.89375(16) 0.0328(2) 0.0466(14) Uani 1 1 d . U . . .
C105 C 0.2423(4) 0.88904(15) -0.00656(19) 0.0427(13) Uani 1 1 d . U . . .
C106 C 0.1957(7) 0.8622(2) -0.0151(3) 0.074(3) Uani 1 1 d . U . . .
H106 H 0.196295 0.846031 0.004186 0.088 Uiso 1 1 calc R . . . .
C107 C 0.1479(7) 0.85826(19) -0.0514(3) 0.074(3) Uani 1 1 d . U . . .
H107 H 0.116255 0.839305 -0.056762 0.088 Uiso 1 1 calc R . . . .
C108 C 0.1449(5) 0.88081(15) -0.07966(19) 0.0432(13) Uani 1 1 d . U . . .
C109 C 0.1947(5) 0.90763(16) -0.0724(2) 0.0516(16) Uani 1 1 d . U . . .
H109 H 0.196148 0.923345 -0.092165 0.062 Uiso 1 1 calc R . . . .
C110 C 0.2425(6) 0.91132(16) -0.0357(2) 0.0531(17) Uani 1 1 d . U . . .
H110 H 0.276491 0.929861 -0.030550 0.064 Uiso 1 1 calc R . . . .
C111 C 0.0789(5) 0.89427(14) -0.14728(18) 0.0422(13) Uani 1 1 d . U . . .
C112 C 0.0406(4) 0.88061(14) -0.18617(17) 0.0382(12) Uani 1 1 d . U . . .
C113 C 0.0437(4) 0.84938(14) -0.19455(18) 0.0392(13) Uani 1 1 d . U . . .
H113 H 0.061892 0.835022 -0.174080 0.047 Uiso 1 1 calc R . . . .
C114 C 0.0200(4) 0.83871(13) -0.23329(18) 0.0368(12) Uani 1 1 d . U . . .
C115 C -0.0093(4) 0.85971(13) -0.26234(17) 0.0372(12) Uani 1 1 d . U . . .
H115 H -0.025821 0.852491 -0.288533 0.045 Uiso 1 1 calc R . . . .
C116 C -0.0149(4) 0.89124(13) -0.25404(17) 0.0363(12) Uani 1 1 d . U . . .
C117 C 0.0105(4) 0.90165(13) -0.21590(19) 0.0394(13) Uani 1 1 d . U . . .
H117 H 0.007502 0.923172 -0.209918 0.047 Uiso 1 1 calc R . . . .
C118 C 0.0346(4) 0.80500(14) -0.24065(19) 0.0395(13) Uani 1 1 d . U . . .
C119 C 0.0166(5) 0.76398(15) -0.2916(2) 0.0479(15) Uani 1 1 d . U . . .
C120 C 0.104(2) 0.7514(8) -0.2888(9) 0.055(6) Uani 0.25 1 d . U P C 1
H120 H 0.148332 0.760950 -0.271010 0.066 Uiso 0.25 1 calc R . P C 1
C121 C 0.129(3) 0.7267(8) -0.3093(11) 0.074(8) Uani 0.25 1 d . U P C 1
H121 H 0.191678 0.721324 -0.311524 0.089 Uiso 0.25 1 calc R . P C 1
C122 C 0.0504(7) 0.70751(18) -0.3288(3) 0.071(2) Uani 1 1 d . U . . .
C123 C -0.0096(6) 0.72809(16) -0.3455(2) 0.061(2) Uani 1 1 d . U . . .
H123 H -0.039946 0.723573 -0.370715 0.073 Uiso 1 1 calc R . . . .
C124 C -0.0279(6) 0.75591(16) -0.3266(2) 0.0588(19) Uani 1 1 d . U . . .
H124 H -0.072821 0.769558 -0.338456 0.071 Uiso 1 1 calc R . . . .
C125 C 0.0767(7) 0.67793(18) -0.3488(3) 0.076(3) Uani 1 1 d . U . . .
C126 C -0.0468(5) 0.91191(15) -0.28858(19) 0.0476(15) Uani 1 1 d . U . . .
C127 C -0.0770(5) 0.96587(16) -0.3100(2) 0.0551(17) Uani 1 1 d . U . . .
C128 C -0.0915(6) 0.99543(17) -0.2947(3) 0.063(2) Uani 1 1 d . U . . .
H128 H -0.085128 0.998936 -0.266757 0.075 Uiso 1 1 calc R . . . .
C129 C -0.1152(6) 1.0196(2) -0.3204(3) 0.069(2) Uani 1 1 d . U . . .
H129 H -0.126735 1.039580 -0.309697 0.083 Uiso 1 1 calc R . . . .
C130 C -0.1222(6) 1.01550(19) -0.3604(3) 0.070(2) Uani 1 1 d . U . . .
C131 C -0.1094(9) 0.9861(2) -0.3755(3) 0.091(3) Uani 1 1 d . U . . .
H131 H -0.115109 0.982743 -0.403492 0.109 Uiso 1 1 calc R . . . .
C132 C -0.0877(9) 0.9607(2) -0.3494(3) 0.092(4) Uani 1 1 d . U . . .
H132 H -0.080924 0.940345 -0.359755 0.111 Uiso 1 1 calc R . . . .
C133 C -0.1415(6) 1.0433(2) -0.3879(4) 0.083(3) Uani 1 1 d . U . . .
C143 C 0.5349(17) 0.9419(5) 0.2235(5) 0.141(2) Uani 0.75 1 d D U P A .
H14B H 0.490007 0.934420 0.202777 0.211 Uiso 0.75 1 calc GR . P . .
H14C H 0.595669 0.942773 0.212814 0.211 Uiso 0.75 1 calc GR . P . .
H14D H 0.517317 0.962769 0.231956 0.211 Uiso 0.75 1 calc GR . P . .
C144 C 0.5374(17) 0.9198(3) 0.2595(5) 0.141(2) Uani 0.75 1 d D U P . .
H14E H 0.601047 0.916484 0.270539 0.169 Uiso 0.75 1 calc R . P A .
H14F H 0.500238 0.927981 0.280725 0.169 Uiso 0.75 1 calc R . P . .
C145 C 0.4961(14) 0.8894(3) 0.2421(4) 0.141(2) Uani 0.75 1 d D U P A .
C149 C 0.4475(11) 0.8122(3) 0.3199(4) 0.141(2) Uani 0.75 1 d . U P A .
H149 H 0.438531 0.795130 0.337096 0.169 Uiso 0.75 1 calc R . P . .
C148 C 0.4201(11) 0.8102(3) 0.2796(4) 0.141(2) Uani 0.75 1 d G U P . .
H148 H 0.392316 0.791659 0.269270 0.169 Uiso 0.75 1 calc R . P . .
C147 C 0.4332(11) 0.8352(3) 0.2545(3) 0.141(2) Uani 0.75 1 d G U P A .
H147 H 0.414424 0.833772 0.226943 0.169 Uiso 0.75 1 calc R . P . .
C146 C 0.4738(11) 0.8623(3) 0.2696(4) 0.141(2) Uani 0.75 1 d DG U P . .
C151 C 0.5012(11) 0.8643(3) 0.3099(4) 0.141(2) Uani 0.75 1 d G U P A .
H151 H 0.528961 0.882827 0.320269 0.169 Uiso 0.75 1 calc R . P . .
C150 C 0.4881(11) 0.8393(3) 0.3351(3) 0.141(2) Uani 0.75 1 d G U P . .
H150 H 0.506854 0.840715 0.362596 0.169 Uiso 0.75 1 calc R . P A .
O46 O -0.0391(4) 0.60984(15) 0.12135(19) 0.0757(16) Uani 1 1 d D U . . .
N17 N -0.0876(7) 0.6176(2) 0.0571(3) 0.108(3) Uani 1 1 d D U . . .
C137 C -0.0820(7) 0.6255(2) 0.0958(2) 0.095(3) Uani 1 1 d D U . . .
H137 H -0.112109 0.643775 0.103817 0.114 Uiso 1 1 calc R . . . .
C138 C -0.0532(10) 0.5882(3) 0.0435(5) 0.124(5) Uani 1 1 d D U . . .
H13A H -0.007030 0.580126 0.063269 0.186 Uiso 1 1 calc GR . . . .
H13B H -0.025392 0.591187 0.017994 0.186 Uiso 1 1 calc GR . . . .
H13C H -0.103923 0.573356 0.039971 0.186 Uiso 1 1 calc GR . . . .
C139 C -0.1402(12) 0.6376(4) 0.0294(5) 0.162(7) Uani 1 1 d D U . . .
H13D H -0.174540 0.652707 0.044295 0.243 Uiso 1 1 calc GR . . . .
H13E H -0.183067 0.624917 0.012658 0.243 Uiso 1 1 calc GR . . . .
H13F H -0.098479 0.648505 0.012515 0.243 Uiso 1 1 calc GR . . . .
O47 O 0.6989(7) 0.55349(19) 0.2119(3) 0.1147(17) Uani 1 1 d D U . . .
N19 N 0.6693(8) 0.50323(19) 0.2038(3) 0.1147(17) Uani 1 1 d D U . . .
C140 C 0.6752(10) 0.53210(18) 0.1894(3) 0.1147(17) Uani 1 1 d D U . . .
H140 H 0.661202 0.536015 0.161827 0.138 Uiso 1 1 calc R . . . .
C141 C 0.6420(10) 0.4777(3) 0.1776(4) 0.1147(17) Uani 1 1 d D U . . .
H14G H 0.623174 0.485851 0.151058 0.172 Uiso 1 1 calc GR . . . .
H14H H 0.590526 0.466635 0.188368 0.172 Uiso 1 1 calc GR . . . .
H14I H 0.693719 0.463477 0.175572 0.172 Uiso 1 1 calc GR . . . .
C142 C 0.6929(10) 0.4981(3) 0.2458(3) 0.1147(17) Uani 1 1 d D U . . .
H14J H 0.747120 0.510371 0.254198 0.172 Uiso 1 1 calc GR . . . .
H14K H 0.706000 0.475982 0.250402 0.172 Uiso 1 1 calc GR . . . .
H14L H 0.641390 0.504321 0.261350 0.172 Uiso 1 1 calc GR . . . .
O48 O -0.0022(7) 0.7430(2) 0.2805(3) 0.057(2) Uani 0.5 1 d D U P . .
N18 N -0.0806(11) 0.7886(3) 0.2726(5) 0.088(5) Uani 0.5 1 d D U P . .
C134 C -0.0711(10) 0.7578(3) 0.2693(7) 0.097(6) Uani 0.5 1 d D U P . .
H134 H -0.121448 0.746477 0.257310 0.117 Uiso 0.5 1 calc R . P . .
C135 C -0.1646(17) 0.8030(8) 0.2566(11) 0.164(13) Uani 0.5 1 d D U P . .
H13G H -0.194383 0.789528 0.236197 0.166 Uiso 0.5 1 calc GR . P . .
H13H H -0.150444 0.823098 0.244724 0.166 Uiso 0.5 1 calc GR . P . .
H13I H -0.205879 0.806225 0.278130 0.166 Uiso 0.5 1 calc GR . P . .
C136 C -0.0135(14) 0.8083(5) 0.2939(7) 0.100(7) Uani 0.5 1 d D U P . .
H13J H -0.017102 0.805358 0.322694 0.151 Uiso 0.5 1 calc GR . P . .
H13K H -0.026107 0.830069 0.287089 0.151 Uiso 0.5 1 calc GR . P . .
H13L H 0.048090 0.802782 0.286346 0.151 Uiso 0.5 1 calc GR . P . .
O49 O 0.5319(7) 0.6940(3) 0.3941(4) 0.1156(15) Uani 0.8 1 d D U P . .
C152 C 0.3770(12) 0.6568(3) 0.4057(6) 0.1156(15) Uani 0.8 1 d D U P . .
H15A H 0.412255 0.652417 0.382540 0.173 Uiso 0.8 1 calc GR . P . .
H15B H 0.314845 0.648438 0.401144 0.173 Uiso 0.8 1 calc GR . P . .
H15C H 0.407051 0.647085 0.429474 0.173 Uiso 0.8 1 calc GR . P . .
C153 C 0.3719(8) 0.6922(3) 0.4121(6) 0.1156(15) Uani 0.8 1 d D U P . .
H15D H 0.324911 0.701118 0.392854 0.139 Uiso 0.8 1 calc R . P . .
H15E H 0.353297 0.696494 0.439325 0.139 Uiso 0.8 1 calc R . P . .
C154 C 0.4652(8) 0.7076(2) 0.4063(5) 0.1156(15) Uani 0.8 1 d D U P . .
C155 C 0.4750(8) 0.74198(19) 0.4184(4) 0.1156(15) Uani 0.8 1 d D U P . .
C160 C 0.5617(7) 0.7554(2) 0.4201(4) 0.1156(15) Uani 0.8 1 d DG U P . .
H160 H 0.613288 0.743420 0.413648 0.139 Uiso 0.8 1 calc R . P . .
C159 C 0.5728(6) 0.7863(3) 0.4312(4) 0.1156(15) Uani 0.8 1 d DG U P . .
H159 H 0.632040 0.795486 0.432338 0.139 Uiso 0.8 1 calc R . P . .
C158 C 0.4973(8) 0.80383(19) 0.4406(4) 0.1156(15) Uani 0.8 1 d DG U P . .
H158 H 0.504891 0.824971 0.448170 0.139 Uiso 0.8 1 calc R . P . .
C157 C 0.4106(7) 0.7904(2) 0.4389(4) 0.1156(15) Uani 0.8 1 d DG U P . .
H157 H 0.358990 0.802391 0.445314 0.139 Uiso 0.8 1 calc R . P . .
C156 C 0.3995(6) 0.7595(3) 0.4278(4) 0.1156(15) Uani 0.8 1 d DG U P . .
H156 H 0.340237 0.750325 0.426624 0.139 Uiso 0.8 1 calc R . P . .
O50 O 0.6197(7) 0.7406(3) 0.5345(4) 0.1298(19) Uani 0.75 1 d D U P . .
C161 C 0.5407(13) 0.7990(4) 0.5490(7) 0.1298(19) Uani 0.75 1 d D U P . .
H16A H 0.576445 0.799831 0.525306 0.195 Uiso 0.75 1 calc GR . P . .
H16B H 0.582457 0.797978 0.572969 0.195 Uiso 0.75 1 calc GR . P . .
H16C H 0.502588 0.817677 0.550031 0.195 Uiso 0.75 1 calc GR . P . .
C162 C 0.4789(10) 0.7700(3) 0.5469(7) 0.1298(19) Uani 0.75 1 d D U P . .
H16D H 0.428586 0.772930 0.526071 0.156 Uiso 0.75 1 calc R . P . .
H16E H 0.451498 0.766954 0.572769 0.156 Uiso 0.75 1 calc R . P . .
C163 C 0.5362(8) 0.7414(2) 0.5370(7) 0.1298(19) Uani 0.75 1 d D U P . .
C166 C 0.4854(8) 0.6549(2) 0.5334(4) 0.1298(19) Uani 0.75 1 d . U P . .
H166 H 0.519129 0.635992 0.533915 0.156 Uiso 0.75 1 calc R . P . .
C165 C 0.5313(6) 0.6831(3) 0.5357(4) 0.1298(19) Uani 1 1 d G U . . .
H165 H 0.596454 0.683578 0.537851 0.156 Uiso 1 1 calc R . . . .
C164 C 0.4820(8) 0.7107(2) 0.5349(4) 0.1298(19) Uani 0.75 1 d DG U P . .
C169 C 0.3867(8) 0.7101(2) 0.5317(4) 0.1298(19) Uani 0.75 1 d G U P . .
H169 H 0.352992 0.728948 0.531141 0.156 Uiso 0.75 1 calc R . P . .
C168 C 0.3408(6) 0.6818(3) 0.5294(4) 0.1298(19) Uani 0.75 1 d G U P . .
H168 H 0.275666 0.681362 0.527205 0.156 Uiso 0.75 1 calc R . P . .
C167 C 0.3901(8) 0.6542(2) 0.5302(4) 0.1298(19) Uani 0.75 1 d G U P . .
H167 H 0.358733 0.634884 0.528592 0.156 Uiso 0.75 1 calc R . P . .
O51 O 0.3067(11) 0.8081(4) 0.5939(5) 0.112(2) Uani 0.5 1 d D U P . .
C171 C 0.2548(16) 0.7719(6) 0.6457(4) 0.112(2) Uani 0.5 1 d D U P . .
H17A H 0.257481 0.748917 0.645200 0.135 Uiso 0.5 1 calc R . P . .
H17B H 0.193787 0.777991 0.654260 0.135 Uiso 0.5 1 calc R . P . .
C172 C 0.2665(16) 0.7845(5) 0.6034(4) 0.112(2) Uani 0.5 1 d D U P . .
C177 C 0.1682(12) 0.7650(4) 0.4986(4) 0.112(2) Uani 0.5 1 d . U P . .
H177 H 0.165789 0.773965 0.472704 0.135 Uiso 0.5 1 calc R . P . .
C178 C 0.2072(12) 0.7815(3) 0.5310(5) 0.112(2) Uani 0.5 1 d G U P . .
H178 H 0.231393 0.801663 0.527243 0.135 Uiso 0.5 1 calc R . P . .
C173 C 0.2108(12) 0.7684(4) 0.5689(4) 0.112(2) Uani 0.5 1 d DG U P . .
C174 C 0.1754(12) 0.7388(4) 0.5744(4) 0.112(2) Uani 0.5 1 d G U P . .
H174 H 0.177911 0.729896 0.600242 0.135 Uiso 0.5 1 calc R . P . .
C175 C 0.1365(11) 0.7224(3) 0.5420(5) 0.112(2) Uani 0.5 1 d G U P . .
H175 H 0.112306 0.702198 0.545703 0.135 Uiso 0.5 1 calc R . P . .
C176 C 0.1329(12) 0.7355(4) 0.5041(4) 0.112(2) Uani 0.5 1 d G U P . .
H176 H 0.106244 0.724231 0.481934 0.135 Uiso 0.5 1 calc R . P . .
C170 C 0.3295(15) 0.7842(7) 0.6760(7) 0.112(2) Uani 0.5 1 d D U P . .
H17C H 0.389317 0.776050 0.669538 0.169 Uiso 0.5 1 calc GR . P . .
H17D H 0.316079 0.777581 0.702905 0.169 Uiso 0.5 1 calc GR . P . .
H17E H 0.330675 0.806981 0.674883 0.169 Uiso 0.5 1 calc GR . P . .

loop_
_atom_site_aniso_label
_atom_site_aniso_U_11
_atom_site_aniso_U_22
_atom_site_aniso_U_33
_atom_site_aniso_U_23
_atom_site_aniso_U_13
_atom_site_aniso_U_12
Cd1 0.0588(3) 0.0312(2) 0.0432(2) -0.00870(16) 0.00654(19) 0.00252(18)
Cd2 0.0488(2) 0.02506(18) 0.02785(18) -0.00063(13) 0.00092(15) -0.00152(15)
Cd3 0.0663(3) 0.02557(19) 0.0332(2) 0.00454(15) -0.00381(18) 0.01043(17)
Cd4 0.0542(2) 0.02451(18) 0.02652(18) -0.00261(13) 0.00415(16) -0.00491(15)
Cd5A 0.0737(7) 0.0365(5) 0.0830(9) -0.0053(5) 0.0261(6) -0.0083(5)
Cd5B 0.0930(8) 0.0358(5) 0.0587(6) -0.0112(4) 0.0414(6) -0.0294(5)
Cd6 0.0603(3) 0.02892(19) 0.0307(2) 0.00061(14) 0.00676(17) -0.01331(17)
Cd7 0.0805(3) 0.0263(2) 0.0357(2) -0.00390(15) -0.0006(2) 0.00155(19)
O1 0.065(3) 0.036(2) 0.032(2) 0.0027(17) 0.0091(19) 0.0125(19)
O2 0.059(3) 0.074(3) 0.045(3) 0.017(2) -0.001(2) 0.018(3)
O3 0.048(2) 0.036(2) 0.0295(19) -0.0014(16) 0.0028(16) 0.0090(17)
O4 0.181(7) 0.044(3) 0.036(3) -0.004(2) 0.029(3) 0.007(4)
O5 0.070(3) 0.046(3) 0.065(3) 0.014(2) 0.034(3) 0.023(2)
O6 0.118(5) 0.034(3) 0.082(4) 0.008(3) 0.040(4) -0.009(3)
O7 0.081(4) 0.043(3) 0.072(3) 0.001(2) 0.031(3) -0.023(2)
O8 0.0498(13) 0.0468(13) 0.0486(13) -0.0033(9) 0.0038(9) 0.0007(9)
O9 0.073(4) 0.164(9) 0.124(7) -0.065(6) 0.010(4) -0.037(5)
O10 0.078(4) 0.091(4) 0.031(2) -0.018(2) -0.001(2) 0.027(3)
O11 0.061(3) 0.068(3) 0.036(2) -0.006(2) -0.014(2) 0.014(2)
O12 0.110(4) 0.038(3) 0.042(3) 0.005(2) -0.015(3) 0.004(3)
O13 0.106(5) 0.038(3) 0.097(4) -0.022(3) -0.066(4) 0.025(3)
O14 0.101(4) 0.038(2) 0.044(3) -0.006(2) -0.028(3) -0.011(3)
O15 0.085(4) 0.032(2) 0.083(4) -0.010(2) -0.013(3) 0.009(2)
O16 0.064(4) 0.079(4) 0.110(5) 0.066(4) -0.003(3) -0.001(3)
O17 0.056(3) 0.032(2) 0.049(2) 0.0157(18) 0.000(2) -0.0065(18)
O18 0.050(2) 0.0298(19) 0.0316(19) 0.0025(15) -0.0072(17) 0.0010(16)
O19 0.064(3) 0.028(2) 0.050(3) 0.0038(18) -0.014(2) 0.0103(19)
O20 0.062(3) 0.043(3) 0.184(8) 0.040(4) -0.009(4) 0.004(3)
O21 0.166(7) 0.163(7) 0.247(9) 0.000(6) -0.055(7) -0.069(6)
O22 0.062(3) 0.055(3) 0.033(2) -0.0027(19) -0.001(2) -0.004(2)
O23 0.059(2) 0.0245(18) 0.0314(19) 0.0021(15) 0.0096(18) 0.0030(17)
O24 0.067(3) 0.036(2) 0.030(2) -0.0039(16) 0.0118(19) -0.018(2)
O25 0.195(8) 0.031(2) 0.041(3) 0.003(2) 0.007(4) -0.042(3)
O26 0.100(4) 0.031(2) 0.065(3) -0.014(2) -0.019(3) -0.013(2)
O27 0.138(6) 0.046(3) 0.051(3) -0.013(2) 0.004(3) -0.043(3)
O28 0.074(3) 0.029(2) 0.029(2) 0.0007(16) 0.0081(19) -0.0144(19)
O29 0.075(3) 0.048(3) 0.064(3) 0.021(2) 0.013(3) -0.029(2)
O30A 0.126(13) 0.039(7) 0.096(12) -0.004(7) 0.049(9) -0.045(8)
O30B 0.160(16) 0.057(9) 0.073(10) 0.000(7) 0.013(9) -0.069(10)
O31 0.100(4) 0.065(3) 0.056(3) -0.033(3) 0.020(3) -0.026(3)
O32 0.071(3) 0.030(2) 0.0272(19) -0.0018(15) 0.0136(18) -0.0184(19)
O33 0.180(6) 0.131(5) 0.109(4) 0.037(4) -0.010(4) -0.050(4)
O34A 0.089(9) 0.028(6) 0.178(16) -0.026(9) 0.030(11) -0.012(6)
O34B 0.157(15) 0.027(6) 0.149(15) -0.015(8) 0.084(13) -0.013(8)
O35 0.089(4) 0.051(3) 0.079(4) -0.039(3) -0.003(3) 0.019(3)
O36 0.145(2) 0.145(2) 0.145(2) 0.0011(5) 0.0094(6) -0.0004(5)
O37 0.058(3) 0.041(2) 0.035(2) -0.0056(18) -0.0095(19) -0.003(2)
O38 0.073(3) 0.073(4) 0.060(3) 0.033(3) -0.023(3) -0.026(3)
O39 0.094(4) 0.026(2) 0.044(2) -0.0081(18) -0.015(2) 0.002(2)
O40 0.106(5) 0.069(4) 0.113(6) 0.059(4) 0.036(4) 0.013(4)
O41 0.144(7) 0.062(4) 0.087(5) 0.039(4) -0.040(5) -0.028(4)
O42 0.160(6) 0.043(3) 0.038(3) -0.003(2) -0.025(3) 0.015(3)
O43 0.067(3) 0.031(2) 0.054(3) -0.0042(19) -0.025(2) 0.006(2)
O44 0.187(9) 0.073(5) 0.088(5) -0.030(4) -0.018(5) 0.061(5)
O45 0.083(4) 0.054(3) 0.057(3) -0.029(2) 0.002(3) 0.002(3)
N1 0.051(3) 0.036(3) 0.046(3) 0.010(2) 0.018(2) 0.013(2)
N2 0.090(4) 0.033(3) 0.043(3) 0.000(2) 0.030(3) 0.007(3)
N3 0.049(3) 0.062(3) 0.037(3) 0.011(2) 0.013(2) 0.022(3)
N4 0.077(2) 0.075(2) 0.075(2) -0.0018(10) 0.0048(10) 0.0001(10)
N5 0.074(4) 0.045(3) 0.033(3) -0.003(2) -0.014(2) 0.020(3)
N6 0.055(3) 0.027(2) 0.046(3) -0.005(2) -0.018(2) 0.003(2)
N7 0.056(3) 0.023(2) 0.078(4) 0.005(2) -0.030(3) 0.001(2)
N8 0.166(7) 0.163(7) 0.247(9) 0.000(6) -0.055(7) -0.069(6)
N9 0.052(3) 0.030(2) 0.026(2) 0.0012(17) 0.0049(19) -0.012(2)
N10 0.059(3) 0.028(2) 0.034(2) -0.0047(19) 0.005(2) -0.015(2)
N11 0.058(3) 0.026(2) 0.029(2) 0.0010(18) 0.009(2) -0.011(2)
N12 0.119(7) 0.093(6) 0.057(4) -0.024(4) 0.001(4) -0.024(5)
N13 0.145(2) 0.145(2) 0.145(2) 0.0011(5) 0.0094(6) -0.0004(5)
N14 0.063(3) 0.035(3) 0.038(3) -0.005(2) -0.006(2) -0.006(2)
N15 0.065(3) 0.033(3) 0.046(3) 0.004(2) -0.008(3) -0.006(2)
N16 0.053(3) 0.027(2) 0.044(3) -0.010(2) -0.012(2) 0.011(2)
C1 0.065(4) 0.037(3) 0.035(3) 0.006(2) 0.009(3) 0.019(3)
C1A 0.180(14) 0.061(7) 0.047(7) -0.025(6) -0.045(8) 0.052(8)
C1B 0.165(12) 0.055(7) 0.061(7) -0.024(5) -0.046(8) 0.058(8)
C2 0.055(4) 0.044(3) 0.036(3) 0.010(3) 0.008(3) 0.015(3)
C3 0.051(4) 0.084(5) 0.044(4) 0.020(4) 0.006(3) 0.019(4)
C4 0.047(4) 0.084(5) 0.045(4) 0.018(4) 0.007(3) 0.016(4)
C5 0.049(3) 0.043(3) 0.039(3) 0.010(3) 0.004(3) 0.009(3)
C6 0.054(4) 0.047(3) 0.033(3) 0.000(3) 0.002(3) 0.007(3)
C7 0.049(3) 0.045(3) 0.040(3) 0.000(3) 0.005(3) 0.006(3)
C8 0.048(3) 0.031(3) 0.030(3) 0.003(2) 0.006(2) 0.009(2)
C9 0.045(3) 0.039(3) 0.032(3) 0.002(2) 0.006(2) 0.006(2)
C10 0.048(3) 0.032(3) 0.042(3) 0.006(2) 0.011(3) 0.008(2)
C11 0.062(4) 0.033(3) 0.032(3) -0.002(2) 0.016(3) 0.002(3)
C12 0.051(3) 0.039(3) 0.035(3) 0.005(2) 0.012(3) 0.002(3)
C13 0.043(3) 0.037(3) 0.035(3) 0.002(2) 0.010(2) 0.006(2)
C14 0.043(3) 0.032(3) 0.038(3) 0.000(2) 0.005(2) 0.007(2)
C15 0.078(5) 0.041(3) 0.045(4) -0.003(3) 0.021(3) 0.001(3)
C16 0.077(5) 0.038(3) 0.062(4) -0.004(3) 0.039(4) -0.001(3)
C17 0.125(8) 0.049(5) 0.135(9) -0.014(5) 0.093(7) -0.003(5)
C18 0.153(10) 0.037(4) 0.181(11) -0.018(6) 0.126(9) -0.016(5)
C19 0.086(6) 0.040(4) 0.119(8) -0.029(4) 0.046(6) -0.008(4)
C20 0.088(5) 0.044(4) 0.062(5) -0.018(3) 0.032(4) -0.004(4)
C21 0.100(6) 0.040(4) 0.058(4) -0.017(3) 0.039(4) -0.017(4)
C22 0.049(3) 0.036(3) 0.041(3) 0.007(2) 0.008(3) 0.009(3)
C23 0.053(4) 0.036(3) 0.047(3) 0.006(3) 0.013(3) 0.004(3)
C24 0.053(3) 0.036(3) 0.044(3) 0.001(3) 0.013(3) 0.000(3)
C25 0.059(4) 0.039(3) 0.048(4) -0.003(3) 0.017(3) -0.008(3)
C26 0.061(4) 0.041(3) 0.047(4) -0.004(3) 0.012(3) -0.010(3)
C27 0.087(6) 0.038(4) 0.090(6) 0.016(4) 0.039(5) 0.012(4)
C28 0.081(5) 0.043(4) 0.084(6) 0.013(4) 0.038(5) 0.014(4)
C29 0.073(5) 0.041(4) 0.053(4) -0.004(3) 0.015(3) -0.018(3)
C30 0.062(2) 0.061(2) 0.062(2) -0.0011(10) 0.0039(10) 0.0006(10)
C31 0.110(4) 0.107(4) 0.109(4) -0.002(2) 0.010(2) 0.001(2)
C32 0.135(5) 0.132(5) 0.133(5) -0.002(2) 0.007(2) 0.001(2)
C33 0.056(4) 0.058(4) 0.038(3) -0.013(3) 0.000(3) 0.009(3)
C34 0.060(4) 0.064(4) 0.037(3) -0.010(3) -0.009(3) 0.016(3)
C35 0.059(4) 0.065(4) 0.033(3) 0.001(3) -0.009(3) 0.018(3)
C36 0.071(5) 0.058(4) 0.037(3) -0.008(3) -0.006(3) 0.031(4)
C37 0.066(4) 0.054(4) 0.039(3) -0.010(3) -0.013(3) 0.017(3)
C38 0.084(5) 0.080(5) 0.044(4) -0.018(4) -0.012(4) 0.050(5)
C39 0.085(6) 0.080(6) 0.045(4) -0.020(4) -0.006(4) 0.041(5)
C40 0.079(5) 0.041(4) 0.047(4) -0.003(3) -0.023(3) 0.006(3)
C41 0.048(3) 0.034(3) 0.037(3) -0.004(2) -0.004(2) 0.010(2)
C42 0.055(4) 0.025(3) 0.044(3) 0.003(2) -0.005(3) 0.003(2)
C43 0.049(3) 0.026(3) 0.041(3) -0.002(2) -0.007(2) 0.004(2)
C44 0.048(3) 0.028(3) 0.038(3) -0.002(2) -0.009(2) 0.004(2)
C45 0.054(3) 0.025(3) 0.033(3) 0.001(2) -0.007(2) 0.005(2)
C46 0.049(3) 0.030(3) 0.045(3) -0.009(2) -0.010(3) 0.002(2)
C47 0.067(4) 0.028(3) 0.048(4) -0.002(3) -0.016(3) 0.007(3)
C48 0.058(4) 0.025(3) 0.043(3) 0.001(2) -0.008(3) 0.000(2)
C49 0.072(5) 0.036(4) 0.107(7) -0.020(4) -0.043(5) 0.011(3)
C50 0.081(6) 0.035(4) 0.116(7) -0.018(4) -0.045(5) 0.018(4)
C51 0.065(4) 0.032(3) 0.051(4) -0.003(3) -0.016(3) 0.002(3)
C52 0.060(4) 0.036(3) 0.040(3) -0.004(2) -0.008(3) -0.004(3)
C53 0.058(4) 0.030(3) 0.044(3) -0.006(2) -0.009(3) 0.003(3)
C54 0.090(5) 0.033(3) 0.043(4) 0.004(3) -0.014(3) -0.001(3)
C55 0.085(6) 0.080(6) 0.101(7) 0.059(6) -0.002(5) -0.013(5)
C56 0.052(3) 0.027(3) 0.037(3) 0.000(2) -0.003(3) 0.007(2)
C57 0.055(4) 0.034(3) 0.070(5) 0.003(3) -0.023(3) 0.003(3)
C58 0.048(4) 0.043(4) 0.179(11) 0.031(5) -0.008(5) 0.008(3)
C59 0.051(4) 0.047(5) 0.176(11) 0.031(6) -0.008(6) 0.003(4)
C60 0.060(4) 0.031(3) 0.069(5) 0.008(3) -0.012(3) 0.006(3)
C61 0.056(4) 0.033(3) 0.053(4) 0.001(3) -0.002(3) 0.013(3)
C62 0.067(4) 0.030(3) 0.048(4) 0.003(3) -0.001(3) 0.007(3)
C63 0.061(4) 0.032(3) 0.071(5) 0.004(3) -0.011(4) 0.003(3)
C64 0.166(7) 0.163(7) 0.247(9) 0.000(6) -0.055(7) -0.069(6)
C65 0.166(7) 0.163(7) 0.247(9) 0.000(6) -0.055(7) -0.069(6)
C66 0.166(7) 0.163(7) 0.247(9) 0.000(6) -0.055(7) -0.069(6)
C67 0.052(3) 0.025(2) 0.030(3) -0.001(2) 0.008(2) 0.002(2)
C68 0.052(3) 0.033(3) 0.028(3) -0.002(2) 0.007(2) 0.001(2)
C69 0.053(3) 0.039(3) 0.029(3) 0.000(2) 0.010(2) -0.009(3)
C70 0.049(3) 0.040(3) 0.031(3) 0.002(2) 0.005(2) -0.011(3)
C71 0.049(3) 0.033(3) 0.033(3) -0.001(2) 0.014(2) -0.002(2)
C72 0.054(4) 0.087(5) 0.030(3) 0.003(3) 0.006(3) -0.022(4)
C73 0.054(4) 0.073(5) 0.037(3) 0.002(3) 0.001(3) -0.022(3)
C74 0.057(3) 0.029(3) 0.032(3) -0.005(2) 0.010(2) -0.008(2)
C75 0.055(3) 0.030(3) 0.025(3) -0.001(2) 0.009(2) -0.013(2)
C76 0.060(4) 0.030(3) 0.030(3) 0.002(2) 0.010(2) -0.013(3)
C77 0.059(4) 0.025(3) 0.030(3) -0.002(2) 0.008(2) -0.012(2)
C78 0.061(4) 0.029(3) 0.028(3) -0.005(2) 0.005(2) -0.008(2)
C79 0.046(3) 0.029(3) 0.030(3) 0.002(2) 0.003(2) -0.009(2)
C80 0.050(3) 0.024(2) 0.033(3) 0.001(2) 0.004(2) -0.010(2)
C81 0.075(4) 0.030(3) 0.038(3) -0.003(2) 0.002(3) -0.013(3)
C82 0.055(4) 0.027(3) 0.047(3) -0.007(2) 0.000(3) -0.009(2)
C83 0.117(7) 0.036(4) 0.046(4) -0.006(3) -0.011(4) -0.020(4)
C84 0.122(7) 0.029(3) 0.064(5) -0.002(3) -0.016(5) -0.018(4)
C85 0.063(4) 0.032(3) 0.053(4) -0.014(3) 0.007(3) -0.011(3)
C86 0.066(4) 0.037(3) 0.040(3) -0.009(3) 0.005(3) -0.011(3)
C87 0.061(4) 0.034(3) 0.042(3) -0.007(3) 0.006(3) -0.011(3)
C88 0.072(5) 0.042(4) 0.057(4) -0.012(3) 0.009(3) -0.019(3)
C89 0.045(3) 0.030(3) 0.031(3) 0.002(2) 0.002(2) -0.008(2)
C90 0.049(3) 0.026(3) 0.039(3) 0.004(2) 0.003(2) -0.013(2)
C91 0.084(5) 0.037(3) 0.049(4) -0.002(3) 0.026(4) -0.017(3)
C92 0.109(7) 0.031(3) 0.076(5) -0.011(3) 0.025(5) -0.025(4)
C93 0.068(4) 0.035(3) 0.059(4) 0.003(3) 0.015(3) -0.019(3)
C94 0.079(5) 0.040(3) 0.045(4) -0.001(3) 0.020(3) -0.014(3)
C95 0.080(5) 0.036(3) 0.046(4) 0.000(3) 0.015(3) -0.022(3)
C96 0.107(7) 0.048(4) 0.080(6) 0.006(4) 0.023(5) -0.036(5)
C97 0.086(6) 0.046(5) 0.162(10) -0.051(6) 0.040(7) -0.010(4)
C98 0.104(7) 0.070(5) 0.057(5) -0.015(4) 0.013(5) -0.014(5)
C99 0.164(13) 0.142(12) 0.087(8) -0.044(8) 0.043(9) -0.073(10)
C100 0.139(11) 0.144(12) 0.094(9) -0.047(8) 0.010(8) -0.057(10)
C101 0.145(2) 0.145(2) 0.145(2) 0.0011(5) 0.0094(6) -0.0004(5)
C102 0.145(2) 0.145(2) 0.145(2) 0.0011(5) 0.0094(6) -0.0004(5)
C103 0.145(2) 0.145(2) 0.145(2) 0.0011(5) 0.0094(6) -0.0004(5)
C104 0.047(3) 0.050(4) 0.042(3) 0.000(3) 0.000(3) -0.001(3)
C105 0.047(3) 0.040(3) 0.039(3) -0.003(2) -0.004(3) -0.006(3)
C106 0.101(6) 0.057(5) 0.059(5) 0.019(4) -0.026(4) -0.031(4)
C107 0.096(6) 0.049(4) 0.071(5) 0.011(4) -0.035(5) -0.025(4)
C108 0.053(3) 0.038(3) 0.039(3) -0.010(2) 0.000(3) -0.006(3)
C109 0.075(5) 0.039(3) 0.039(3) 0.003(3) -0.007(3) -0.016(3)
C110 0.081(5) 0.040(3) 0.037(3) -0.002(3) -0.007(3) -0.016(3)
C111 0.054(3) 0.035(3) 0.038(3) -0.012(2) 0.000(3) 0.001(3)
C112 0.049(3) 0.034(3) 0.032(3) -0.006(2) 0.001(2) -0.001(2)
C113 0.050(3) 0.031(3) 0.035(3) -0.006(2) -0.006(2) 0.007(2)
C114 0.044(3) 0.026(3) 0.039(3) -0.007(2) -0.006(2) 0.003(2)
C115 0.050(3) 0.031(3) 0.030(3) -0.006(2) -0.004(2) 0.006(2)
C116 0.050(3) 0.030(3) 0.029(3) 0.004(2) 0.003(2) -0.002(2)
C117 0.051(3) 0.024(3) 0.044(3) -0.004(2) 0.005(3) 0.004(2)
C118 0.043(3) 0.032(3) 0.043(3) -0.012(2) -0.005(2) 0.003(2)
C119 0.058(4) 0.037(3) 0.047(3) -0.018(3) -0.010(3) 0.012(3)
C120 0.072(14) 0.055(14) 0.037(13) -0.021(11) -0.007(11) 0.029(12)
C121 0.106(17) 0.051(14) 0.061(15) -0.021(12) -0.028(14) 0.028(14)
C122 0.095(6) 0.045(4) 0.069(5) -0.032(4) -0.022(4) 0.023(4)
C123 0.103(6) 0.035(3) 0.042(4) -0.009(3) -0.021(4) 0.009(4)
C124 0.087(5) 0.034(3) 0.053(4) -0.009(3) -0.023(4) 0.016(3)
C125 0.111(7) 0.038(4) 0.074(5) -0.027(4) -0.023(5) 0.016(4)
C126 0.069(4) 0.035(3) 0.037(3) 0.003(3) -0.012(3) 0.003(3)
C127 0.066(4) 0.036(3) 0.062(4) 0.014(3) -0.003(3) -0.005(3)
C128 0.090(6) 0.038(4) 0.060(4) 0.013(3) 0.003(4) -0.001(4)
C129 0.078(5) 0.048(4) 0.083(6) 0.021(4) 0.006(4) -0.001(4)
C130 0.067(5) 0.051(4) 0.090(6) 0.032(4) -0.011(4) -0.018(4)
C131 0.143(9) 0.067(6) 0.059(5) 0.023(4) -0.019(6) -0.024(6)
C132 0.156(10) 0.042(4) 0.072(6) 0.000(4) -0.051(6) 0.010(5)
C133 0.063(5) 0.067(6) 0.117(8) 0.044(6) -0.013(5) -0.020(4)
C143 0.180(6) 0.131(5) 0.109(4) 0.037(4) -0.010(4) -0.050(4)
C144 0.180(6) 0.131(5) 0.109(4) 0.037(4) -0.010(4) -0.050(4)
C145 0.180(6) 0.131(5) 0.109(4) 0.037(4) -0.010(4) -0.050(4)
C149 0.180(6) 0.131(5) 0.109(4) 0.037(4) -0.010(4) -0.050(4)
C148 0.180(6) 0.131(5) 0.109(4) 0.037(4) -0.010(4) -0.050(4)
C147 0.180(6) 0.131(5) 0.109(4) 0.037(4) -0.010(4) -0.050(4)
C146 0.180(6) 0.131(5) 0.109(4) 0.037(4) -0.010(4) -0.050(4)
C151 0.180(6) 0.131(5) 0.109(4) 0.037(4) -0.010(4) -0.050(4)
C150 0.180(6) 0.131(5) 0.109(4) 0.037(4) -0.010(4) -0.050(4)
O46 0.082(2) 0.072(2) 0.073(2) 0.0039(17) 0.0027(17) -0.0088(17)
N17 0.108(3) 0.108(3) 0.107(3) 0.0005(10) 0.0071(10) -0.0010(10)
C137 0.096(3) 0.095(3) 0.095(3) 0.0002(10) 0.0054(10) -0.0009(10)
C138 0.124(5) 0.124(5) 0.123(5) 0.000(2) 0.008(2) -0.002(2)
C139 0.162(7) 0.162(7) 0.162(7) 0.001(2) 0.009(2) -0.001(2)
O47 0.142(4) 0.081(3) 0.118(4) -0.030(3) -0.013(3) 0.008(3)
N19 0.142(4) 0.081(3) 0.118(4) -0.030(3) -0.013(3) 0.008(3)
C140 0.142(4) 0.081(3) 0.118(4) -0.030(3) -0.013(3) 0.008(3)
C141 0.142(4) 0.081(3) 0.118(4) -0.030(3) -0.013(3) 0.008(3)
C142 0.142(4) 0.081(3) 0.118(4) -0.030(3) -0.013(3) 0.008(3)
O48 0.060(3) 0.056(3) 0.054(3) -0.0031(19) 0.0076(19) 0.0011(19)
N18 0.088(5) 0.089(5) 0.088(5) 0.0000(10) 0.0063(11) 0.0003(10)
C134 0.097(6) 0.097(6) 0.097(6) -0.0001(10) 0.0068(11) -0.0004(10)
C135 0.164(13) 0.164(13) 0.164(13) 0.000(2) 0.010(2) 0.000(2)
C136 0.101(7) 0.101(7) 0.100(7) 0.001(2) 0.007(2) 0.000(2)
O49 0.1158(15) 0.1156(15) 0.1153(15) 0.0001(3) 0.0072(4) 0.0005(3)
C152 0.1158(15) 0.1156(15) 0.1153(15) 0.0001(3) 0.0072(4) 0.0005(3)
C153 0.1158(15) 0.1156(15) 0.1153(15) 0.0001(3) 0.0072(4) 0.0005(3)
C154 0.1158(15) 0.1156(15) 0.1153(15) 0.0001(3) 0.0072(4) 0.0005(3)
C155 0.1158(15) 0.1156(15) 0.1153(15) 0.0001(3) 0.0072(4) 0.0005(3)
C160 0.1158(15) 0.1156(15) 0.1153(15) 0.0001(3) 0.0072(4) 0.0005(3)
C159 0.1158(15) 0.1156(15) 0.1153(15) 0.0001(3) 0.0072(4) 0.0005(3)
C158 0.1158(15) 0.1156(15) 0.1153(15) 0.0001(3) 0.0072(4) 0.0005(3)
C157 0.1158(15) 0.1156(15) 0.1153(15) 0.0001(3) 0.0072(4) 0.0005(3)
C156 0.1158(15) 0.1156(15) 0.1153(15) 0.0001(3) 0.0072(4) 0.0005(3)
O50 0.121(4) 0.120(4) 0.152(4) -0.021(4) 0.037(4) -0.038(3)
C161 0.121(4) 0.120(4) 0.152(4) -0.021(4) 0.037(4) -0.038(3)
C162 0.121(4) 0.120(4) 0.152(4) -0.021(4) 0.037(4) -0.038(3)
C163 0.121(4) 0.120(4) 0.152(4) -0.021(4) 0.037(4) -0.038(3)
C166 0.121(4) 0.120(4) 0.152(4) -0.021(4) 0.037(4) -0.038(3)
C165 0.121(4) 0.120(4) 0.152(4) -0.021(4) 0.037(4) -0.038(3)
C164 0.121(4) 0.120(4) 0.152(4) -0.021(4) 0.037(4) -0.038(3)
C169 0.121(4) 0.120(4) 0.152(4) -0.021(4) 0.037(4) -0.038(3)
C168 0.121(4) 0.120(4) 0.152(4) -0.021(4) 0.037(4) -0.038(3)
C167 0.121(4) 0.120(4) 0.152(4) -0.021(4) 0.037(4) -0.038(3)
O51 0.095(5) 0.134(6) 0.107(5) -0.010(5) -0.010(4) -0.029(4)
C171 0.095(5) 0.134(6) 0.107(5) -0.010(5) -0.010(4) -0.029(4)
C172 0.095(5) 0.134(6) 0.107(5) -0.010(5) -0.010(4) -0.029(4)
C177 0.095(5) 0.134(6) 0.107(5) -0.010(5) -0.010(4) -0.029(4)
C178 0.095(5) 0.134(6) 0.107(5) -0.010(5) -0.010(4) -0.029(4)
C173 0.095(5) 0.134(6) 0.107(5) -0.010(5) -0.010(4) -0.029(4)
C174 0.095(5) 0.134(6) 0.107(5) -0.010(5) -0.010(4) -0.029(4)
C175 0.095(5) 0.134(6) 0.107(5) -0.010(5) -0.010(4) -0.029(4)
C176 0.095(5) 0.134(6) 0.107(5) -0.010(5) -0.010(4) -0.029(4)
C170 0.095(5) 0.134(6) 0.107(5) -0.010(5) -0.010(4) -0.029(4)

loop_
_atom_type_symbol
_atom_type_description
_atom_type_scat_dispersion_real
_atom_type_scat_dispersion_imag
_atom_type_scat_source
C C 0.0181 0.0091 'International Tables Vol C Tables 4.2.6.8 and 6.1.1.4'
H H 0.0000 0.0000 'International Tables Vol C Tables 4.2.6.8 and 6.1.1.4'
Cd Cd 0.1185 4.6533 'International Tables Vol C Tables 4.2.6.8 and 6.1.1.4'
N N 0.0311 0.0180 'International Tables Vol C Tables 4.2.6.8 and 6.1.1.4'
O O 0.0492 0.0322 'International Tables Vol C Tables 4.2.6.8 and 6.1.1.4'

loop_
_geom_angle_atom_site_label_1
_geom_angle_atom_site_label_2
_geom_angle_atom_site_label_3
_geom_angle
_geom_angle_site_symmetry_1
_geom_angle_site_symmetry_3
_geom_angle_publ_flag
O6 Cd1 O9 88.9(3) . . ?
O6 Cd1 O17 91.5(2) . 4_666 ?
O6 Cd1 O40 98.5(3) . 4_677 ?
O6 Cd1 O41 153.0(3) . 4_677 ?
O6 Cd1 C133 125.1(3) . 4_677 ?
O9 Cd1 O41 90.5(3) . 4_677 ?
O9 Cd1 C133 89.4(3) . 4_677 ?
O10 Cd1 O6 110.9(2) . . ?
O10 Cd1 O9 89.3(3) . . ?
O10 Cd1 O17 96.76(19) . 4_666 ?
O10 Cd1 O40 150.1(3) . 4_677 ?
O10 Cd1 O41 96.1(3) . 4_677 ?
O10 Cd1 C133 124.0(3) . 4_677 ?
O17 Cd1 O9 173.3(2) 4_666 . ?
O17 Cd1 O40 87.9(2) 4_666 4_677 ?
O17 Cd1 O41 86.2(2) 4_666 4_677 ?
O17 Cd1 C133 84.9(2) 4_666 4_677 ?
O40 Cd1 O9 85.4(3) 4_677 . ?
O40 Cd1 O41 54.5(3) 4_677 4_677 ?
O40 Cd1 C133 26.8(3) 4_677 4_677 ?
O41 Cd1 C133 27.9(3) 4_677 4_677 ?
O7 Cd2 O1 174.9(2) . 4_665 ?
O7 Cd2 O8 87.53(19) . . ?
O7 Cd2 O11 90.1(2) . . ?
O7 Cd2 O14 92.6(2) . 4_666 ?
O7 Cd2 O17 97.02(19) . 4_666 ?
O8 Cd2 O1 88.74(16) . 4_665 ?
O11 Cd2 O1 93.41(19) . 4_665 ?
O11 Cd2 O8 88.83(17) . . ?
O11 Cd2 O14 176.8(2) . 4_666 ?
O11 Cd2 O17 93.45(17) . 4_666 ?
O14 Cd2 O1 83.78(19) 4_666 4_665 ?
O14 Cd2 O8 89.63(18) 4_666 . ?
O17 Cd2 O1 86.57(17) 4_666 4_665 ?
O17 Cd2 O8 174.90(17) 4_666 . ?
O17 Cd2 O14 87.86(18) 4_666 4_666 ?
O1 Cd3 O14 75.10(14) 1_554 . ?
O1 Cd3 C1 27.39(19) 1_554 1_554 ?
O1 Cd3 C88 129.2(2) 1_554 4_666 ?
O2 Cd3 O1 54.80(17) 1_554 1_554 ?
O2 Cd3 O14 99.76(18) 1_554 . ?
O2 Cd3 O27 91.5(2) 1_554 4_666 ?
O2 Cd3 C1 27.4(2) 1_554 1_554 ?
O2 Cd3 C88 109.8(2) 1_554 4_666 ?
O14 Cd3 C1 86.65(17) . 1_554 ?
O14 Cd3 C88 149.3(2) . 4_666 ?
O15 Cd3 O1 110.86(18) . 1_554 ?
O15 Cd3 O2 89.7(2) . 1_554 ?
O15 Cd3 O14 52.89(19) . . ?
O15 Cd3 O26 91.1(2) . 4_666 ?
O15 Cd3 O27 140.9(2) . 4_666 ?
O15 Cd3 C1 100.9(2) . 1_554 ?
O15 Cd3 C88 117.5(2) . 4_666 ?
O16 Cd3 O1 89.1(2) . 1_554 ?
O16 Cd3 O2 141.7(2) . 1_554 ?
O16 Cd3 O14 80.1(2) . . ?
O16 Cd3 O15 117.9(3) . . ?
O16 Cd3 O26 85.9(2) . 4_666 ?
O16 Cd3 O27 83.0(3) . 4_666 ?
O16 Cd3 C1 115.8(2) . 1_554 ?
O16 Cd3 C88 81.8(2) . 4_666 ?
O26 Cd3 O1 157.10(17) 4_666 1_554 ?
O26 Cd3 O2 121.7(2) 4_666 1_554 ?
O26 Cd3 O14 125.70(18) 4_666 . ?
O26 Cd3 O27 55.7(2) 4_666 4_666 ?
O26 Cd3 C1 145.0(2) 4_666 1_554 ?
O26 Cd3 C88 27.9(2) 4_666 4_666 ?
O27 Cd3 O1 101.52(18) 4_666 1_554 ?
O27 Cd3 O14 162.8(2) 4_666 . ?
O27 Cd3 C1 97.89(18) 4_666 1_554 ?
O27 Cd3 C88 27.9(2) 4_666 4_666 ?
C88 Cd3 C1 123.6(2) 4_666 1_554 ?
O19 Cd4 Cd6 94.81(10) 4_675 . ?
O19 Cd4 O23 81.05(15) 4_675 4_675 ?
O23 Cd4 Cd6 44.73(9) 4_675 . ?
O32 Cd4 Cd6 38.74(10) . . ?
O32 Cd4 O19 81.90(17) . 4_675 ?
O32 Cd4 O23 78.27(14) . 4_675 ?
O32 Cd4 O36 167.0(3) . . ?
O32 Cd4 O37 100.82(17) . . ?
O35 Cd4 Cd6 132.52(19) . . ?
O35 Cd4 O19 99.0(2) . 4_675 ?
O35 Cd4 O23 177.1(2) . 4_675 ?
O35 Cd4 O32 98.9(2) . . ?
O35 Cd4 O36 90.4(4) . . ?
O35 Cd4 O37 97.0(2) . . ?
O36 Cd4 Cd6 135.6(3) . . ?
O36 Cd4 O19 87.7(3) . 4_675 ?
O36 Cd4 O23 92.5(3) . 4_675 ?
O37 Cd4 Cd6 78.10(11) . . ?
O37 Cd4 O19 163.23(17) . 4_675 ?
O37 Cd4 O23 83.31(15) . 4_675 ?
O37 Cd4 O36 87.0(3) . . ?
O30A Cd5A Cd6 66.8(4) . . ?
O30A Cd5A O32 89.4(5) . . ?
O32 Cd5A Cd6 39.36(10) . . ?
O34A Cd5A Cd6 125.2(5) . . ?
O34A Cd5A O30A 159.1(7) . . ?
O34A Cd5A O32 92.9(4) . . ?
O30B Cd5B O33 92.3(6) . . ?
O32 Cd5B O30B 89.4(6) . . ?
O32 Cd5B O33 72.1(4) . . ?
O32 Cd5B O34B 94.1(4) . . ?
O34B Cd5B O30B 174.6(7) . . ?
O34B Cd5B O33 84.9(8) . . ?
Cd5A Cd6 Cd4 61.30(2) . . ?
O23 Cd6 Cd4 43.67(9) 4_675 . ?
O23 Cd6 Cd5A 104.47(9) 4_675 . ?
O29 Cd6 Cd4 140.73(16) . . ?
O29 Cd6 Cd5A 79.44(16) . . ?
O29 Cd6 O23 172.97(18) . 4_675 ?
O29 Cd6 O31 89.6(2) . . ?
O29 Cd6 O32 108.95(19) . . ?
O29 Cd6 O38 90.4(2) . . ?
O29 Cd6 O45 102.8(2) . 4_676 ?
O31 Cd6 Cd4 121.63(16) . . ?
O31 Cd6 Cd5A 142.39(17) . . ?
O31 Cd6 O23 83.82(17) . 4_675 ?
O31 Cd6 O38 91.8(2) . . ?
O31 Cd6 O45 93.0(2) . 4_676 ?
O32 Cd6 Cd4 38.84(10) . . ?
O32 Cd6 Cd5A 41.35(13) . . ?
O32 Cd6 O23 77.38(13) . 4_675 ?
O32 Cd6 O31 160.33(18) . . ?
O32 Cd6 O38 81.7(2) . . ?
O32 Cd6 O45 89.4(2) . 4_676 ?
O38 Cd6 Cd4 67.38(14) . . ?
O38 Cd6 Cd5A 52.83(17) . . ?
O38 Cd6 O23 87.50(17) . 4_675 ?
O45 Cd6 Cd4 99.02(14) 4_676 . ?
O45 Cd6 Cd5A 124.47(16) 4_676 . ?
O45 Cd6 O23 79.99(16) 4_676 4_675 ?
O45 Cd6 O38 166.03(19) 4_676 . ?
O19 Cd7 O45 111.60(18) . 1_556 ?
O19 Cd7 C63 28.2(2) . . ?
O19 Cd7 C125 113.3(3) . 1_556 ?
O20 Cd7 O19 55.72(19) . . ?
O20 Cd7 O44 117.4(3) . 1_556 ?
O20 Cd7 O45 164.6(2) . 1_556 ?
O20 Cd7 C63 27.5(2) . . ?
O20 Cd7 C125 144.6(3) . 1_556 ?
O21 Cd7 O19 146.3(4) . . ?
O21 Cd7 O20 92.7(4) . . ?
O21 Cd7 O44 82.8(5) . 1_556 ?
O21 Cd7 O45 97.2(4) . 1_556 ?
O21 Cd7 C63 119.4(4) . . ?
O21 Cd7 C125 84.9(5) . 1_556 ?
O22 Cd7 O19 103.69(17) . . ?
O22 Cd7 O20 101.6(3) . . ?
O22 Cd7 O21 93.2(5) . . ?
O22 Cd7 O44 140.9(2) . 1_556 ?
O22 Cd7 O45 89.65(19) . 1_556 ?
O22 Cd7 C63 104.8(2) . . ?
O22 Cd7 C125 113.8(2) . 1_556 ?
O44 Cd7 O19 100.6(3) 1_556 . ?
O44 Cd7 O45 52.8(2) 1_556 1_556 ?
O44 Cd7 C63 111.0(3) 1_556 . ?
O44 Cd7 C125 27.2(3) 1_556 1_556 ?
O45 Cd7 C63 139.1(2) 1_556 . ?
O45 Cd7 C125 26.6(2) 1_556 1_556 ?
C63 Cd7 C125 133.1(3) . 1_556 ?
Cd2 O1 Cd3 98.66(15) 4_566 1_556 ?
C1 O1 Cd2 130.5(4) . 4_566 ?
C1 O1 Cd3 89.6(4) . 1_556 ?
C1 O2 Cd3 94.1(4) . 1_556 ?
C29 O6 Cd1 134.9(5) . . ?
C29 O7 Cd2 133.0(5) . . ?
C30 O8 Cd2 116.9(4) . . ?
C33 O10 Cd1 127.2(5) . . ?
C33 O11 Cd2 141.7(4) . . ?
Cd2 O14 Cd3 95.96(17) 4_565 . ?
C54 O14 Cd2 149.1(5) . 4_565 ?
C54 O14 Cd3 85.2(5) . . ?
C54 O15 Cd3 100.2(5) . . ?
C55 O16 Cd3 134.3(5) . . ?
Cd2 O17 Cd1 104.84(17) 4_565 4_565 ?
C55 O17 Cd1 123.5(5) . 4_565 ?
C55 O17 Cd2 130.5(6) . 4_565 ?
Cd4 O19 Cd7 110.38(16) 4_576 . ?
C63 O19 Cd4 143.1(5) . 4_576 ?
C63 O19 Cd7 88.4(4) . . ?
C63 O20 Cd7 94.2(5) . . ?
C64 O21 Cd7 121.4(10) . . ?
C67 O22 Cd7 109.2(4) . . ?
Cd4 O23 Cd6 91.60(14) 4_576 4_576 ?
C67 O23 Cd4 139.5(3) . 4_576 ?
C67 O23 Cd6 128.2(3) . 4_576 ?
C88 O26 Cd3 91.8(4) . 4_565 ?
C88 O27 Cd3 90.9(4) . 4_565 ?
C96 O29 Cd6 122.4(5) . . ?
C96 O30A Cd5A 140.4(11) . . ?
C96 O30B Cd5B 131.3(12) . . ?
C98 O31 Cd6 122.4(5) . . ?
Cd4 O32 Cd5A 102.03(19) . . ?
Cd5B O32 Cd4 122.8(2) . . ?
Cd5B O32 Cd6 113.60(17) . . ?
Cd6 O32 Cd4 102.42(15) . . ?
Cd6 O32 Cd5A 99.30(17) . . ?
C145 O33 Cd5B 154.1(15) . . ?
C97 O34A Cd5A 141.8(12) . . ?
C97 O34B Cd5B 135.0(11) . . ?
C97 O35 Cd4 132.2(6) . . ?
C101 O36 Cd4 118.6(12) . . ?
C104 O37 Cd4 122.9(4) . . ?
C104 O38 Cd6 128.4(5) . . ?
C133 O40 Cd1 93.8(7) . 4_574 ?
C133 O41 Cd1 88.4(6) . 4_574 ?
C125 O44 Cd7 95.0(6) . 1_554 ?
Cd6 O45 Cd7 109.30(19) 4_575 1_554 ?
C125 O45 Cd6 133.3(7) . 4_575 ?
C125 O45 Cd7 87.6(5) . 1_554 ?
C22 N1 H1 115.8 . . ?
C22 N1 C23 128.4(5) . . ?
C23 N1 H1 115.8 . . ?
C15 N2 H2 117.5 . . ?
C15 N2 C16 125.0(6) . . ?
C16 N2 H2 117.5 . . ?
C5 N3 H3 116.7 . . ?
C8 N3 H3 116.7 . . ?
C8 N3 C5 126.5(5) . . ?
C30 N4 C31 120.2(8) . . ?
C30 N4 C32 124.0(8) . . ?
C31 N4 C32 115.2(9) . . ?
C37 N5 H5 117.0 . . ?
C40 N5 H5 117.0 . . ?
C40 N5 C37 126.1(6) . . ?
C47 N6 H6 116.3 . . ?
C47 N6 C48 127.4(5) . . ?
C48 N6 H6 116.3 . . ?
C56 N7 H7 117.5 . . ?
C56 N7 C57 125.0(5) . . ?
C57 N7 H7 117.5 . . ?
C64 N8 C65 129.3(15) . . ?
C64 N8 C66 119.9(14) . . ?
C65 N8 C66 109.3(14) . . ?
C71 N9 H9 117.1 . . ?
C74 N9 H9 117.1 . . ?
C74 N9 C71 125.9(5) . . ?
C81 N10 H10 116.7 . . ?
C81 N10 C82 126.6(5) . . ?
C82 N10 H10 116.7 . . ?
C89 N11 H11 116.4 . . ?
C89 N11 C90 127.2(5) . . ?
C90 N11 H11 116.4 . . ?
C98 N12 C99 120.6(8) . . ?
C98 N12 C100 121.5(7) . . ?
C99 N12 C100 117.9(8) . . ?
C101 N13 C102 113.9(14) . . ?
C101 N13 C103 125.2(14) . . ?
C102 N13 C103 118.6(13) . . ?
C108 N14 H14 116.5 . . ?
C111 N14 H14 116.5 . . ?
C111 N14 C108 127.0(5) . . ?
C126 N15 H15 117.0 . . ?
C126 N15 C127 126.0(6) . . ?
C127 N15 H15 117.0 . . ?
C118 N16 H16 116.7 . . ?
C118 N16 C119 126.6(5) . . ?
C119 N16 H16 116.7 . . ?
O1 C1 Cd3 63.0(3) . 1_556 ?
O1 C1 O2 121.5(6) . . ?
O1 C1 C2 119.7(6) . . ?
O2 C1 Cd3 58.5(3) . 1_556 ?
O2 C1 C2 118.9(6) . . ?
C2 C1 Cd3 177.1(6) . 1_556 ?
C1B C1A H1A 120.2 . . ?
C1B C1A C119 119.7(10) . . ?
C119 C1A H1A 120.2 . . ?
C1A C1B H1B 120.1 . . ?
C1A C1B C122 119.8(10) . . ?
C122 C1B H1B 120.1 . . ?
C3 C2 C1 120.1(6) . . ?
C3 C2 C7 119.1(6) . . ?
C7 C2 C1 120.8(6) . . ?
C2 C3 H3A 119.9 . . ?
C2 C3 C4 120.3(7) . . ?
C4 C3 H3A 119.9 . . ?
C3 C4 H4 120.2 . . ?
C5 C4 C3 119.7(7) . . ?
C5 C4 H4 120.2 . . ?
C4 C5 N3 116.8(6) . . ?
C4 C5 C6 120.6(6) . . ?
C6 C5 N3 122.5(6) . . ?
C5 C6 H6A 120.8 . . ?
C7 C6 C5 118.5(6) . . ?
C7 C6 H6A 120.8 . . ?
C2 C7 H7A 119.1 . . ?
C6 C7 C2 121.9(6) . . ?
C6 C7 H7A 119.1 . . ?
O3 C8 N3 124.9(5) . . ?
O3 C8 C9 121.5(5) . . ?
N3 C8 C9 113.6(5) . . ?
C10 C9 C8 119.7(5) . . ?
C14 C9 C8 119.1(5) . . ?
C14 C9 C10 120.9(5) . . ?
C9 C10 H10A 120.4 . . ?
C9 C10 C11 119.2(5) . . ?
C11 C10 H10A 120.4 . . ?
C10 C11 C15 124.3(6) . . ?
C12 C11 C10 120.0(5) . . ?
C12 C11 C15 115.7(5) . . ?
C11 C12 H12 120.1 . . ?
C11 C12 C13 119.8(5) . . ?
C13 C12 H12 120.1 . . ?
C12 C13 C22 121.7(5) . . ?
C14 C13 C12 120.4(5) . . ?
C14 C13 C22 117.8(5) . . ?
C9 C14 C13 119.5(5) . . ?
C9 C14 H14A 120.3 . . ?
C13 C14 H14A 120.3 . . ?
O4 C15 N2 123.4(7) . . ?
O4 C15 C11 119.7(6) . . ?
N2 C15 C11 116.8(6) . . ?
C17 C16 N2 118.0(6) . . ?
C17 C16 C21 119.7(7) . . ?
C21 C16 N2 122.2(6) . . ?
C16 C17 H17 119.6 . . ?
C16 C17 C18 120.8(8) . . ?
C18 C17 H17 119.6 . . ?
C17 C18 H18 120.3 . . ?
C19 C18 C17 119.3(8) . . ?
C19 C18 H18 120.3 . . ?
C18 C19 C97 120.6(9) . 1_546 ?
C20 C19 C18 119.1(7) . . ?
C20 C19 C97 120.3(8) . 1_546 ?
C19 C20 H20 119.6 . . ?
C19 C20 C21 120.8(7) . . ?
C21 C20 H20 119.6 . . ?
C16 C21 C20 120.0(7) . . ?
C16 C21 H21 120.0 . . ?
C20 C21 H21 120.0 . . ?
O5 C22 N1 124.2(6) . . ?
O5 C22 C13 120.9(6) . . ?
N1 C22 C13 114.8(5) . . ?
C24 C23 N1 118.0(6) . . ?
C24 C23 C28 119.3(6) . . ?
C28 C23 N1 122.6(6) . . ?
C23 C24 H24 119.7 . . ?
C25 C24 C23 120.5(6) . . ?
C25 C24 H24 119.7 . . ?
C24 C25 H25 119.5 . . ?
C24 C25 C26 120.9(6) . . ?
C26 C25 H25 119.5 . . ?
C25 C26 C29 121.1(6) . . ?
C27 C26 C25 118.1(6) . . ?
C27 C26 C29 120.8(7) . . ?
C26 C27 H27 119.2 . . ?
C28 C27 C26 121.5(7) . . ?
C28 C27 H27 119.2 . . ?
C23 C28 H28 120.3 . . ?
C27 C28 C23 119.4(7) . . ?
C27 C28 H28 120.3 . . ?
O6 C29 O7 126.9(7) . . ?
O6 C29 C26 117.5(7) . . ?
O7 C29 C26 115.6(7) . . ?
O8 C30 N4 123.7(7) . . ?
O8 C30 H30 118.2 . . ?
N4 C30 H30 118.2 . . ?
N4 C31 H31A 109.5 . . ?
N4 C31 H31B 109.5 . . ?
N4 C31 H31C 109.5 . . ?
H31A C31 H31B 109.5 . . ?
H31A C31 H31C 109.5 . . ?
H31B C31 H31C 109.5 . . ?
N4 C32 H32A 109.5 . . ?
N4 C32 H32B 109.5 . . ?
N4 C32 H32C 109.5 . . ?
H32A C32 H32B 109.5 . . ?
H32A C32 H32C 109.5 . . ?
H32B C32 H32C 109.5 . . ?
O10 C33 O11 125.8(6) . . ?
O10 C33 C34 117.6(6) . . ?
O11 C33 C34 116.6(6) . . ?
C35 C34 C33 119.5(6) . . ?
C39 C34 C33 121.4(6) . . ?
C39 C34 C35 119.0(6) . . ?
C34 C35 H35 119.5 . . ?
C34 C35 C36 121.0(6) . . ?
C36 C35 H35 119.5 . . ?
C35 C36 H36 120.6 . . ?
C37 C36 C35 118.9(6) . . ?
C37 C36 H36 120.6 . . ?
C36 C37 N5 122.2(6) . . ?
C38 C37 N5 117.7(6) . . ?
C38 C37 C36 120.1(6) . . ?
C37 C38 H38 120.1 . . ?
C37 C38 C39 119.8(7) . . ?
C39 C38 H38 120.1 . . ?
C34 C39 C38 121.2(7) . . ?
C34 C39 H39 119.4 . . ?
C38 C39 H39 119.4 . . ?
O12 C40 N5 122.1(6) . . ?
O12 C40 C41 120.7(6) . . ?
N5 C40 C41 117.0(6) . . ?
C42 C41 C40 114.5(5) . . ?
C46 C41 C40 126.2(6) . . ?
C46 C41 C42 119.3(5) . . ?
C41 C42 H42 119.4 . . ?
C43 C42 C41 121.3(5) . . ?
C43 C42 H42 119.4 . . ?
C42 C43 C44 119.0(5) . . ?
C42 C43 C47 123.0(5) . . ?
C44 C43 C47 118.0(5) . . ?
C43 C44 H44 119.7 . . ?
C45 C44 C43 120.6(5) . . ?
C45 C44 H44 119.7 . . ?
C44 C45 C46 120.4(5) . . ?
C44 C45 C56 117.0(5) . . ?
C46 C45 C56 122.4(5) . . ?
C41 C46 C45 119.4(5) . . ?
C41 C46 H46 120.3 . . ?
C45 C46 H46 120.3 . . ?
O13 C47 N6 125.3(6) . . ?
O13 C47 C43 120.0(6) . . ?
N6 C47 C43 114.7(5) . . ?
C49 C48 N6 116.5(6) . . ?
C49 C48 C53 119.6(6) . . ?
C53 C48 N6 123.9(6) . . ?
C48 C49 H49 119.7 . . ?
C48 C49 C50 120.5(7) . . ?
C50 C49 H49 119.7 . . ?
C49 C50 H50 119.4 . . ?
C49 C50 C51 121.2(7) . . ?
C51 C50 H50 119.4 . . ?
C50 C51 C54 119.4(7) . . ?
C52 C51 C50 118.3(6) . . ?
C52 C51 C54 122.3(6) . . ?
C51 C52 H52 119.1 . . ?
C51 C52 C53 121.8(6) . . ?
C53 C52 H52 119.1 . . ?
C48 C53 C52 118.6(6) . . ?
C48 C53 H53 120.7 . . ?
C52 C53 H53 120.7 . . ?
O14 C54 C51 118.8(7) . . ?
O15 C54 O14 121.6(7) . . ?
O15 C54 C51 119.5(7) . . ?
O16 C55 O17 128.6(8) . . ?
O16 C55 H55 115.7 . . ?
O17 C55 H55 115.7 . . ?
O18 C56 N7 124.0(5) . . ?
O18 C56 C45 119.8(5) . . ?
N7 C56 C45 116.1(5) . . ?
C58 C57 N7 117.5(7) . . ?
C62 C57 N7 121.6(7) . . ?
C62 C57 C58 120.8(6) . . ?
C57 C58 H58 120.5 . . ?
C59 C58 C57 119.0(8) . . ?
C59 C58 H58 120.5 . . ?
C58 C59 H59 119.5 . . ?
C58 C59 C60 121.1(9) . . ?
C60 C59 H59 119.5 . . ?
C59 C60 C63 118.8(7) . . ?
C61 C60 C59 118.4(7) . . ?
C61 C60 C63 122.9(7) . . ?
C60 C61 H61 119.0 . . ?
C60 C61 C62 121.9(7) . . ?
C62 C61 H61 119.0 . . ?
C57 C62 C61 118.7(7) . . ?
C57 C62 H62 120.6 . . ?
C61 C62 H62 120.6 . . ?
O19 C63 Cd7 63.3(3) . . ?
O19 C63 C60 118.3(7) . . ?
O20 C63 Cd7 58.3(4) . . ?
O20 C63 O19 121.6(6) . . ?
O20 C63 C60 120.1(7) . . ?
C60 C63 Cd7 175.2(6) . . ?
O21 C64 N8 117.7(15) . . ?
O21 C64 H64 121.2 . . ?
N8 C64 H64 121.2 . . ?
N8 C66 H66A 109.5 . . ?
N8 C66 H66B 109.5 . . ?
N8 C66 H66C 109.5 . . ?
H66A C66 H66B 109.5 . . ?
H66A C66 H66C 109.5 . . ?
H66B C66 H66C 109.5 . . ?
O22 C67 O23 123.4(5) . . ?
O22 C67 C68 117.6(5) . . ?
O23 C67 C68 119.0(5) . . ?
C69 C68 C67 121.0(5) . . ?
C73 C68 C67 120.6(6) . . ?
C73 C68 C69 118.5(6) . . ?
C68 C69 H69 119.2 . . ?
C70 C69 C68 121.6(6) . . ?
C70 C69 H69 119.2 . . ?
C69 C70 H70 120.3 . . ?
C69 C70 C71 119.5(6) . . ?
C71 C70 H70 120.3 . . ?
C70 C71 N9 118.4(5) . . ?
C72 C71 N9 121.3(5) . . ?
C72 C71 C70 120.2(6) . . ?
C71 C72 H72 120.4 . . ?
C71 C72 C73 119.3(6) . . ?
C73 C72 H72 120.4 . . ?
C68 C73 C72 121.0(6) . . ?
C68 C73 H73 119.5 . . ?
C72 C73 H73 119.5 . . ?
O24 C74 N9 123.9(5) . . ?
O24 C74 C75 120.9(5) . . ?
N9 C74 C75 115.2(5) . . ?
C76 C75 C74 123.3(5) . . ?
C76 C75 C80 118.9(5) . . ?
C80 C75 C74 117.6(5) . . ?
C75 C76 H76 119.4 . . ?
C75 C76 C77 121.1(5) . . ?
C77 C76 H76 119.4 . . ?
C76 C77 C81 115.0(5) . . ?
C78 C77 C76 119.6(5) . . ?
C78 C77 C81 125.3(5) . . ?
C77 C78 H78 119.8 . . ?
C77 C78 C79 120.3(5) . . ?
C79 C78 H78 119.8 . . ?
C78 C79 C89 117.4(5) . . ?
C80 C79 C78 119.4(5) . . ?
C80 C79 C89 122.6(5) . . ?
C75 C80 H80 119.7 . . ?
C79 C80 C75 120.6(5) . . ?
C79 C80 H80 119.7 . . ?
O25 C81 N10 124.4(6) . . ?
O25 C81 C77 118.6(6) . . ?
N10 C81 C77 117.0(5) . . ?
C83 C82 N10 122.8(6) . . ?
C87 C82 N10 118.5(6) . . ?
C87 C82 C83 118.7(6) . . ?
C82 C83 H83 120.6 . . ?
C84 C83 C82 118.8(7) . . ?
C84 C83 H83 120.6 . . ?
C83 C84 H84 118.7 . . ?
C83 C84 C85 122.6(7) . . ?
C85 C84 H84 118.7 . . ?
C84 C85 C88 121.0(7) . . ?
C86 C85 C84 117.4(6) . . ?
C86 C85 C88 121.6(7) . . ?
C85 C86 H86 119.7 . . ?
C87 C86 C85 120.6(6) . . ?
C87 C86 H86 119.7 . . ?
C82 C87 H87 119.1 . . ?
C86 C87 C82 121.9(6) . . ?
C86 C87 H87 119.1 . . ?
O26 C88 Cd3 60.3(3) . 4_565 ?
O26 C88 C85 119.3(7) . . ?
O27 C88 Cd3 61.2(4) . 4_565 ?
O27 C88 O26 121.1(6) . . ?
O27 C88 C85 119.6(7) . . ?
C85 C88 Cd3 171.8(6) . 4_565 ?
O28 C89 N11 123.9(5) . . ?
O28 C89 C79 119.9(5) . . ?
N11 C89 C79 116.2(5) . . ?
C91 C90 N11 116.5(5) . . ?
C95 C90 N11 124.9(5) . . ?
C95 C90 C91 118.5(5) . . ?
C90 C91 H91 119.9 . . ?
C92 C91 C90 120.1(7) . . ?
C92 C91 H91 119.9 . . ?
C91 C92 H92 119.2 . . ?
C91 C92 C93 121.5(7) . . ?
C93 C92 H92 119.2 . . ?
C92 C93 C96 120.7(7) . . ?
C94 C93 C92 118.0(6) . . ?
C94 C93 C96 121.3(7) . . ?
C93 C94 H94 119.5 . . ?
C93 C94 C95 121.1(7) . . ?
C95 C94 H94 119.5 . . ?
C90 C95 C94 120.6(6) . . ?
C90 C95 H95 119.7 . . ?
C94 C95 H95 119.7 . . ?
O29 C96 O30A 122.0(10) . . ?
O29 C96 O30B 123.3(11) . . ?
O29 C96 C93 118.0(7) . . ?
O30A C96 C93 116.7(10) . . ?
O30B C96 C93 112.8(10) . . ?
O34A C97 O35 113.4(13) . . ?
O34A C97 C19 123.5(11) . 1_564 ?
O35 C97 O34B 127.8(10) . . ?
O35 C97 C19 118.0(9) . 1_564 ?
O31 C98 N12 122.8(7) . . ?
O31 C98 H98 118.6 . . ?
N12 C98 H98 118.6 . . ?
N12 C99 H99A 109.5 . . ?
N12 C99 H99B 109.5 . . ?
N12 C99 H99C 109.5 . . ?
H99A C99 H99B 109.5 . . ?
H99A C99 H99C 109.5 . . ?
H99B C99 H99C 109.5 . . ?
N12 C100 H10B 109.5 . . ?
N12 C100 H10C 109.5 . . ?
N12 C100 H10D 109.5 . . ?
H10B C100 H10C 109.5 . . ?
H10B C100 H10D 109.5 . . ?
H10C C100 H10D 109.5 . . ?
O36 C101 N13 150.4(18) . . ?
O36 C101 H101 104.8 . . ?
N13 C101 H101 104.8 . . ?
N13 C102 H10E 109.5 . . ?
N13 C102 H10F 109.5 . . ?
N13 C102 H10G 109.5 . . ?
H10E C102 H10F 109.5 . . ?
H10E C102 H10G 109.5 . . ?
H10F C102 H10G 109.5 . . ?
O37 C104 O38 125.1(6) . . ?
O37 C104 C105 119.0(6) . . ?
O38 C104 C105 115.9(6) . . ?
C106 C105 C104 121.4(6) . . ?
C106 C105 C110 117.9(6) . . ?
C110 C105 C104 120.6(6) . . ?
C105 C106 H106 119.7 . . ?
C105 C106 C107 120.6(7) . . ?
C107 C106 H106 119.7 . . ?
C106 C107 H107 119.2 . . ?
C108 C107 C106 121.6(7) . . ?
C108 C107 H107 119.2 . . ?
C107 C108 N14 117.7(6) . . ?
C107 C108 C109 118.8(6) . . ?
C109 C108 N14 123.3(6) . . ?
C108 C109 H109 120.5 . . ?
C108 C109 C110 118.9(6) . . ?
C110 C109 H109 120.5 . . ?
C105 C110 C109 122.0(6) . . ?
C105 C110 H110 119.0 . . ?
C109 C110 H110 119.0 . . ?
O39 C111 N14 123.6(6) . . ?
O39 C111 C112 119.4(6) . . ?
N14 C111 C112 117.0(5) . . ?
C113 C112 C111 122.9(6) . . ?
C113 C112 C117 120.0(5) . . ?
C117 C112 C111 116.6(5) . . ?
C112 C113 H113 120.0 . . ?
C112 C113 C114 120.0(5) . . ?
C114 C113 H113 120.0 . . ?
C113 C114 C118 116.3(5) . . ?
C115 C114 C113 119.3(5) . . ?
C115 C114 C118 124.3(5) . . ?
C114 C115 H115 119.4 . . ?
C114 C115 C116 121.3(5) . . ?
C116 C115 H115 119.4 . . ?
C115 C116 C126 116.1(5) . . ?
C117 C116 C115 119.1(5) . . ?
C117 C116 C126 124.8(5) . . ?
C112 C117 H117 119.9 . . ?
C116 C117 C112 120.3(5) . . ?
C116 C117 H117 119.9 . . ?
O43 C118 N16 122.4(5) . . ?
O43 C118 C114 120.7(5) . . ?
N16 C118 C114 116.9(5) . . ?
N16 C119 C1A 123.7(7) . . ?
C120 C119 N16 120.4(15) . . ?
C124 C119 N16 118.3(6) . . ?
C124 C119 C1A 117.4(7) . . ?
C124 C119 C120 110.4(13) . . ?
C119 C120 H120 117.8 . . ?
C121 C120 C119 124(3) . . ?
C121 C120 H120 117.8 . . ?
C120 C121 H121 122.4 . . ?
C120 C121 C122 115(3) . . ?
C122 C121 H121 122.4 . . ?
C1B C122 C125 118.2(8) . . ?
C123 C122 C1B 117.9(7) . . ?
C123 C122 C121 106.1(14) . . ?
C123 C122 C125 123.4(7) . . ?
C125 C122 C121 116.3(15) . . ?
C122 C123 H123 119.5 . . ?
C122 C123 C124 121.1(7) . . ?
C124 C123 H123 119.5 . . ?
C119 C124 C123 121.6(7) . . ?
C119 C124 H124 119.2 . . ?
C123 C124 H124 119.2 . . ?
O44 C125 Cd7 57.8(5) . 1_554 ?
O44 C125 C122 121.4(8) . . ?
O45 C125 Cd7 65.8(4) . 1_554 ?
O45 C125 O44 119.9(7) . . ?
O45 C125 C122 118.4(8) . . ?
C122 C125 Cd7 166.2(8) . 1_554 ?
O42 C126 N15 123.6(6) . . ?
O42 C126 C116 119.3(6) . . ?
N15 C126 C116 117.1(5) . . ?
C128 C127 N15 116.1(7) . . ?
C132 C127 N15 123.6(7) . . ?
C132 C127 C128 120.3(7) . . ?
C127 C128 H128 120.1 . . ?
C129 C128 C127 119.8(8) . . ?
C129 C128 H128 120.1 . . ?
C128 C129 H129 119.3 . . ?
C130 C129 C128 121.3(9) . . ?
C130 C129 H129 119.3 . . ?
C129 C130 C131 118.8(8) . . ?
C129 C130 C133 119.9(9) . . ?
C131 C130 C133 121.3(10) . . ?
C130 C131 H131 119.8 . . ?
C130 C131 C132 120.5(9) . . ?
C132 C131 H131 119.8 . . ?
C127 C132 C131 119.1(9) . . ?
C127 C132 H132 120.4 . . ?
C131 C132 H132 120.4 . . ?
O40 C133 Cd1 59.4(5) . 4_574 ?
O40 C133 O41 122.7(9) . . ?
O40 C133 C130 118.6(11) . . ?
O41 C133 Cd1 63.7(5) . 4_574 ?
O41 C133 C130 118.4(11) . . ?
C130 C133 Cd1 169.4(6) . 4_574 ?
H14B C143 H14C 109.5 . . ?
H14B C143 H14D 109.5 . . ?
H14C C143 H14D 109.5 . . ?
C144 C143 H14B 109.5 . . ?
C144 C143 H14C 109.5 . . ?
C144 C143 H14D 109.5 . . ?
C143 C144 H14E 111.0 . . ?
C143 C144 H14F 111.0 . . ?
H14E C144 H14F 109.0 . . ?
C145 C144 C143 103.9(12) . . ?
C145 C144 H14E 111.0 . . ?
C145 C144 H14F 111.0 . . ?
O33 C145 C144 119.3(13) . . ?
O33 C145 C146 115.0(11) . . ?
C146 C145 C144 120.7(11) . . ?
C148 C149 H149 120.0 . . ?
C148 C149 C150 120.0 . . ?
C150 C149 H149 120.0 . . ?
C149 C148 H148 120.0 . . ?
C147 C148 C149 120.0 . . ?
C147 C148 H148 120.0 . . ?
C148 C147 H147 120.0 . . ?
C148 C147 C146 120.0 . . ?
C146 C147 H147 120.0 . . ?
C147 C146 C145 121.3(10) . . ?
C151 C146 C145 118.6(10) . . ?
C151 C146 C147 120.0 . . ?
C146 C151 H151 120.0 . . ?
C146 C151 C150 120.0 . . ?
C150 C151 H151 120.0 . . ?
C149 C150 H150 120.0 . . ?
C151 C150 C149 120.0 . . ?
C151 C150 H150 120.0 . . ?
C137 N17 C138 121.7(11) . . ?
C137 N17 C139 118.1(11) . . ?
C138 N17 C139 119.6(12) . . ?
O46 C137 N17 122.4(10) . . ?
O46 C137 H137 118.8 . . ?
N17 C137 H137 118.8 . . ?
N17 C138 H13A 109.5 . . ?
N17 C138 H13B 109.5 . . ?
N17 C138 H13C 109.5 . . ?
H13A C138 H13B 109.5 . . ?
H13A C138 H13C 109.5 . . ?
H13B C138 H13C 109.5 . . ?
N17 C139 H13D 109.5 . . ?
N17 C139 H13E 109.5 . . ?
N17 C139 H13F 109.5 . . ?
H13D C139 H13E 109.5 . . ?
H13D C139 H13F 109.5 . . ?
H13E C139 H13F 109.5 . . ?
C140 N19 C141 120.4(9) . . ?
C140 N19 C142 118.6(9) . . ?
C141 N19 C142 121.0(10) . . ?
O47 C140 N19 119.7(10) . . ?
O47 C140 H140 120.2 . . ?
N19 C140 H140 120.2 . . ?
N19 C141 H14G 109.5 . . ?
N19 C141 H14H 109.5 . . ?
N19 C141 H14I 109.5 . . ?
H14G C141 H14H 109.5 . . ?
H14G C141 H14I 109.5 . . ?
H14H C141 H14I 109.5 . . ?
N19 C142 H14J 109.5 . . ?
N19 C142 H14K 109.5 . . ?
N19 C142 H14L 109.5 . . ?
H14J C142 H14K 109.5 . . ?
H14J C142 H14L 109.5 . . ?
H14K C142 H14L 109.5 . . ?
C134 N18 C135 119(2) . . ?
C134 N18 C136 123.4(18) . . ?
C135 N18 C136 118(2) . . ?
O48 C134 N18 125.0(17) . . ?
O48 C134 H134 117.5 . . ?
N18 C134 H134 117.5 . . ?
N18 C135 H13G 109.5 . . ?
N18 C135 H13H 109.5 . . ?
N18 C135 H13I 109.5 . . ?
H13G C135 H13H 109.5 . . ?
H13G C135 H13I 109.5 . . ?
H13H C135 H13I 109.5 . . ?
N18 C136 H13J 109.5 . . ?
N18 C136 H13K 109.5 . . ?
N18 C136 H13L 109.5 . . ?
H13J C136 H13K 109.5 . . ?
H13J C136 H13L 109.5 . . ?
H13K C136 H13L 109.5 . . ?
H15A C152 H15B 109.5 . . ?
H15A C152 H15C 109.5 . . ?
H15B C152 H15C 109.5 . . ?
C153 C152 H15A 109.5 . . ?
C153 C152 H15B 109.5 . . ?
C153 C152 H15C 109.5 . . ?
C152 C153 H15D 109.4 . . ?
C152 C153 H15E 109.4 . . ?
H15D C153 H15E 108.0 . . ?
C154 C153 C152 111.0(11) . . ?
C154 C153 H15D 109.4 . . ?
C154 C153 H15E 109.4 . . ?
O49 C154 C153 124.3(10) . . ?
O49 C154 C155 118.9(11) . . ?
C153 C154 C155 116.8(9) . . ?
C160 C155 C154 118.7(9) . . ?
C160 C155 C156 120.0 . . ?
C156 C155 C154 121.3(9) . . ?
C155 C160 H160 120.0 . . ?
C155 C160 C159 120.0 . . ?
C159 C160 H160 120.0 . . ?
C160 C159 H159 120.0 . . ?
C158 C159 C160 120.0 . . ?
C158 C159 H159 120.0 . . ?
C159 C158 H158 120.0 . . ?
C157 C158 C159 120.0 . . ?
C157 C158 H158 120.0 . . ?
C158 C157 H157 120.0 . . ?
C158 C157 C156 120.0 . . ?
C156 C157 H157 120.0 . . ?
C155 C156 H156 120.0 . . ?
C157 C156 C155 120.0 . . ?
C157 C156 H156 120.0 . . ?
H16A C161 H16B 109.5 . . ?
H16A C161 H16C 109.5 . . ?
H16B C161 H16C 109.5 . . ?
C162 C161 H16A 109.5 . . ?
C162 C161 H16B 109.5 . . ?
C162 C161 H16C 109.5 . . ?
C161 C162 H16D 109.8 . . ?
C161 C162 H16E 109.8 . . ?
C161 C162 C163 109.6(12) . . ?
H16D C162 H16E 108.2 . . ?
C163 C162 H16D 109.8 . . ?
C163 C162 H16E 109.8 . . ?
O50 C163 C162 126.3(10) . . ?
O50 C163 C164 119.0(11) . . ?
C162 C163 C164 114.4(9) . . ?
C165 C166 H166 120.0 . . ?
C165 C166 C167 120.0 . . ?
C167 C166 H166 120.0 . . ?
C166 C165 H165 120.0 . . ?
C164 C165 C166 120.0 . . ?
C164 C165 H165 120.0 . . ?
C165 C164 C163 117.9(9) . . ?
C165 C164 C169 120.0 . . ?
C169 C164 C163 122.1(9) . . ?
C164 C169 H169 120.0 . . ?
C164 C169 C168 120.0 . . ?
C168 C169 H169 120.0 . . ?
C169 C168 H168 120.0 . . ?
C167 C168 C169 120.0 . . ?
C167 C168 H168 120.0 . . ?
C166 C167 H167 120.0 . . ?
C168 C167 C166 120.0 . . ?
C168 C167 H167 120.0 . . ?
H17A C171 H17B 107.9 . . ?
C172 C171 H17A 109.2 . . ?
C172 C171 H17B 109.2 . . ?
C172 C171 C170 111.9(16) . . ?
C170 C171 H17A 109.2 . . ?
C170 C171 H17B 109.2 . . ?
O51 C172 C171 128.0(14) . . ?
O51 C172 C173 114.4(14) . . ?
C171 C172 C173 116.9(13) . . ?
C178 C177 H177 120.0 . . ?
C178 C177 C176 120.0 . . ?
C176 C177 H177 120.0 . . ?
C177 C178 H178 120.0 . . ?
C177 C178 C173 120.0 . . ?
C173 C178 H178 120.0 . . ?
C178 C173 C172 119.7(12) . . ?
C174 C173 C172 119.7(13) . . ?
C174 C173 C178 120.0 . . ?
C173 C174 H174 120.0 . . ?
C175 C174 C173 120.0 . . ?
C175 C174 H174 120.0 . . ?
C174 C175 H175 120.0 . . ?
C174 C175 C176 120.0 . . ?
C176 C175 H175 120.0 . . ?
C177 C176 H176 120.0 . . ?
C175 C176 C177 120.0 . . ?
C175 C176 H176 120.0 . . ?
C171 C170 H17C 109.5 . . ?
C171 C170 H17D 109.5 . . ?
C171 C170 H17E 109.5 . . ?
H17C C170 H17D 109.5 . . ?
H17C C170 H17E 109.5 . . ?
H17D C170 H17E 109.5 . . ?

loop_
_geom_bond_atom_site_label_1
_geom_bond_atom_site_label_2
_geom_bond_distance
_geom_bond_site_symmetry_2
_geom_bond_publ_flag
Cd1 O6 2.201(5) . ?
Cd1 O9 2.339(8) . ?
Cd1 O10 2.199(5) . ?
Cd1 O17 2.326(5) 4_666 ?
Cd1 O40 2.328(6) 4_677 ?
Cd1 O41 2.420(7) 4_677 ?
Cd1 C133 2.698(9) 4_677 ?
Cd2 O1 2.302(4) 4_665 ?
Cd2 O7 2.209(5) . ?
Cd2 O8 2.278(5) . ?
Cd2 O11 2.244(4) . ?
Cd2 O14 2.267(5) 4_666 ?
Cd2 O17 2.263(4) 4_666 ?
Cd3 O1 2.437(4) 1_554 ?
Cd3 O2 2.337(5) 1_554 ?
Cd3 O14 2.565(6) . ?
Cd3 O15 2.265(5) . ?
Cd3 O16 2.240(6) . ?
Cd3 O26 2.322(5) 4_666 ?
Cd3 O27 2.343(5) 4_666 ?
Cd3 C1 2.735(6) 1_554 ?
Cd3 C88 2.673(7) 4_666 ?
Cd4 Cd6 3.4586(5) . ?
Cd4 O19 2.340(5) 4_675 ?
Cd4 O23 2.389(4) 4_675 ?
Cd4 O32 2.221(4) . ?
Cd4 O35 2.220(5) . ?
Cd4 O36 2.270(12) . ?
Cd4 O37 2.266(4) . ?
Cd5A Cd6 3.4490(12) . ?
Cd5A O30A 2.297(14) . ?
Cd5A O32 2.309(5) . ?
Cd5A O34A 2.243(13) . ?
Cd5B O30B 2.248(16) . ?
Cd5B O32 2.178(4) . ?
Cd5B O33 2.518(13) . ?
Cd5B O34B 2.191(13) . ?
Cd6 O23 2.435(4) 4_675 ?
Cd6 O29 2.215(4) . ?
Cd6 O31 2.242(5) . ?
Cd6 O32 2.216(4) . ?
Cd6 O38 2.309(6) . ?
Cd6 O45 2.302(6) 4_676 ?
Cd7 O19 2.398(5) . ?
Cd7 O20 2.288(6) . ?
Cd7 O21 2.232(12) . ?
Cd7 O22 2.204(4) . ?
Cd7 O44 2.297(7) 1_556 ?
Cd7 O45 2.470(6) 1_556 ?
Cd7 C63 2.682(7) . ?
Cd7 C125 2.706(8) 1_556 ?
O1 C1 1.258(8) . ?
O2 C1 1.263(9) . ?
O3 C8 1.206(7) . ?
O4 C15 1.202(9) . ?
O5 C22 1.215(8) . ?
O6 C29 1.256(10) . ?
O7 C29 1.257(9) . ?
O8 C30 1.229(2) . ?
O10 C33 1.255(8) . ?
O11 C33 1.259(8) . ?
O12 C40 1.214(9) . ?
O13 C47 1.214(8) . ?
O14 C54 1.256(9) . ?
O15 C54 1.227(10) . ?
O16 C55 1.238(12) . ?
O17 C55 1.243(10) . ?
O18 C56 1.226(7) . ?
O19 C63 1.269(9) . ?
O20 C63 1.242(10) . ?
O21 C64 1.229(2) . ?
O22 C67 1.260(8) . ?
O23 C67 1.278(7) . ?
O24 C74 1.223(7) . ?
O25 C81 1.216(8) . ?
O26 C88 1.253(9) . ?
O27 C88 1.251(10) . ?
O28 C89 1.213(7) . ?
O29 C96 1.241(11) . ?
O30A C96 1.290(18) . ?
O30B C96 1.350(18) . ?
O31 C98 1.230(2) . ?
O33 C145 1.229(2) . ?
O34A C97 1.178(17) . ?
O34B C97 1.48(2) . ?
O35 C97 1.215(12) . ?
O36 C101 1.233(2) . ?
O37 C104 1.241(8) . ?
O38 C104 1.267(8) . ?
O39 C111 1.226(8) . ?
O40 C133 1.218(14) . ?
O41 C133 1.262(14) . ?
O42 C126 1.215(8) . ?
O43 C118 1.232(8) . ?
O44 C125 1.243(11) . ?
O45 C125 1.210(10) . ?
N1 H1 0.8800 . ?
N1 C22 1.359(8) . ?
N1 C23 1.405(8) . ?
N2 H2 0.8800 . ?
N2 C15 1.330(9) . ?
N2 C16 1.434(8) . ?
N3 H3 0.8800 . ?
N3 C5 1.415(8) . ?
N3 C8 1.356(8) . ?
N4 C30 1.339(2) . ?
N4 C31 1.449(2) . ?
N4 C32 1.450(2) . ?
N5 H5 0.8800 . ?
N5 C37 1.416(8) . ?
N5 C40 1.350(9) . ?
N6 H6 0.8800 . ?
N6 C47 1.350(8) . ?
N6 C48 1.406(7) . ?
N7 H7 0.8800 . ?
N7 C56 1.346(8) . ?
N7 C57 1.419(8) . ?
N8 C64 1.340(2) . ?
N8 C65 1.450(2) . ?
N8 C66 1.450(2) . ?
N9 H9 0.8800 . ?
N9 C71 1.426(7) . ?
N9 C74 1.348(7) . ?
N10 H10 0.8800 . ?
N10 C81 1.335(8) . ?
N10 C82 1.409(7) . ?
N11 H11 0.8800 . ?
N11 C89 1.358(7) . ?
N11 C90 1.419(7) . ?
N12 C98 1.339(2) . ?
N12 C99 1.450(2) . ?
N12 C100 1.450(2) . ?
N13 C101 1.343(2) . ?
N13 C102 1.450(2) . ?
N13 C103 1.450(2) . ?
N14 H14 0.8800 . ?
N14 C108 1.416(8) . ?
N14 C111 1.355(8) . ?
N15 H15 0.8800 . ?
N15 C126 1.340(8) . ?
N15 C127 1.426(9) . ?
N16 H16 0.8800 . ?
N16 C118 1.355(7) . ?
N16 C119 1.401(7) . ?
C1 C2 1.494(8) . ?
C1A H1A 0.9500 . ?
C1A C1B 1.394(15) . ?
C1A C119 1.411(14) . ?
C1B H1B 0.9500 . ?
C1B C122 1.406(14) . ?
C2 C3 1.371(10) . ?
C2 C7 1.396(9) . ?
C3 H3A 0.9500 . ?
C3 C4 1.390(10) . ?
C4 H4 0.9500 . ?
C4 C5 1.390(10) . ?
C5 C6 1.390(10) . ?
C6 H6A 0.9500 . ?
C6 C7 1.369(9) . ?
C7 H7A 0.9500 . ?
C8 C9 1.510(8) . ?
C9 C10 1.394(8) . ?
C9 C14 1.377(8) . ?
C10 H10A 0.9500 . ?
C10 C11 1.395(8) . ?
C11 C12 1.387(8) . ?
C11 C15 1.516(9) . ?
C12 H12 0.9500 . ?
C12 C13 1.393(9) . ?
C13 C14 1.386(8) . ?
C13 C22 1.507(8) . ?
C14 H14A 0.9500 . ?
C16 C17 1.333(11) . ?
C16 C21 1.360(9) . ?
C17 H17 0.9500 . ?
C17 C18 1.396(12) . ?
C18 H18 0.9500 . ?
C18 C19 1.373(13) . ?
C19 C20 1.347(12) . ?
C19 C97 1.514(10) 1_546 ?
C20 H20 0.9500 . ?
C20 C21 1.385(10) . ?
C21 H21 0.9500 . ?
C23 C24 1.378(9) . ?
C23 C28 1.399(10) . ?
C24 H24 0.9500 . ?
C24 C25 1.375(9) . ?
C25 H25 0.9500 . ?
C25 C26 1.393(10) . ?
C26 C27 1.382(10) . ?
C26 C29 1.504(9) . ?
C27 H27 0.9500 . ?
C27 C28 1.381(11) . ?
C28 H28 0.9500 . ?
C30 H30 0.9500 . ?
C31 H31A 0.9800 . ?
C31 H31B 0.9800 . ?
C31 H31C 0.9800 . ?
C32 H32A 0.9800 . ?
C32 H32B 0.9800 . ?
C32 H32C 0.9800 . ?
C33 C34 1.510(9) . ?
C34 C35 1.385(10) . ?
C34 C39 1.359(10) . ?
C35 H35 0.9500 . ?
C35 C36 1.399(9) . ?
C36 H36 0.9500 . ?
C36 C37 1.387(9) . ?
C37 C38 1.377(10) . ?
C38 H38 0.9500 . ?
C38 C39 1.393(10) . ?
C39 H39 0.9500 . ?
C40 C41 1.497(9) . ?
C41 C42 1.402(8) . ?
C41 C46 1.389(9) . ?
C42 H42 0.9500 . ?
C42 C43 1.384(9) . ?
C43 C44 1.388(8) . ?
C43 C47 1.507(8) . ?
C44 H44 0.9500 . ?
C44 C45 1.384(8) . ?
C45 C46 1.401(8) . ?
C45 C56 1.506(8) . ?
C46 H46 0.9500 . ?
C48 C49 1.375(10) . ?
C48 C53 1.395(9) . ?
C49 H49 0.9500 . ?
C49 C50 1.377(10) . ?
C50 H50 0.9500 . ?
C50 C51 1.381(11) . ?
C51 C52 1.370(10) . ?
C51 C54 1.487(9) . ?
C52 H52 0.9500 . ?
C52 C53 1.400(9) . ?
C53 H53 0.9500 . ?
C55 H55 0.9500 . ?
C57 C58 1.391(12) . ?
C57 C62 1.373(10) . ?
C58 H58 0.9500 . ?
C58 C59 1.382(11) . ?
C59 H59 0.9500 . ?
C59 C60 1.392(11) . ?
C60 C61 1.365(11) . ?
C60 C63 1.495(9) . ?
C61 H61 0.9500 . ?
C61 C62 1.393(9) . ?
C62 H62 0.9500 . ?
C64 H64 0.9500 . ?
C66 H66A 0.9800 . ?
C66 H66B 0.9800 . ?
C66 H66C 0.9800 . ?
C67 C68 1.482(8) . ?
C68 C69 1.379(9) . ?
C68 C73 1.370(9) . ?
C69 H69 0.9500 . ?
C69 C70 1.372(8) . ?
C70 H70 0.9500 . ?
C70 C71 1.381(8) . ?
C71 C72 1.372(9) . ?
C72 H72 0.9500 . ?
C72 C73 1.399(9) . ?
C73 H73 0.9500 . ?
C74 C75 1.509(8) . ?
C75 C76 1.373(8) . ?
C75 C80 1.409(7) . ?
C76 H76 0.9500 . ?
C76 C77 1.394(8) . ?
C77 C78 1.386(8) . ?
C77 C81 1.525(8) . ?
C78 H78 0.9500 . ?
C78 C79 1.394(8) . ?
C79 C80 1.386(8) . ?
C79 C89 1.497(7) . ?
C80 H80 0.9500 . ?
C82 C83 1.392(10) . ?
C82 C87 1.376(9) . ?
C83 H83 0.9500 . ?
C83 C84 1.385(10) . ?
C84 H84 0.9500 . ?
C84 C85 1.390(11) . ?
C85 C86 1.380(10) . ?
C85 C88 1.478(9) . ?
C86 H86 0.9500 . ?
C86 C87 1.375(8) . ?
C87 H87 0.9500 . ?
C90 C91 1.393(9) . ?
C90 C95 1.365(9) . ?
C91 H91 0.9500 . ?
C91 C92 1.361(10) . ?
C92 H92 0.9500 . ?
C92 C93 1.382(11) . ?
C93 C94 1.365(10) . ?
C93 C96 1.513(9) . ?
C94 H94 0.9500 . ?
C94 C95 1.384(9) . ?
C95 H95 0.9500 . ?
C98 H98 0.9500 . ?
C99 H99A 0.9800 . ?
C99 H99B 0.9800 . ?
C99 H99C 0.9800 . ?
C100 H10B 0.9800 . ?
C100 H10C 0.9800 . ?
C100 H10D 0.9800 . ?
C101 H101 0.9500 . ?
C102 H10E 0.9800 . ?
C102 H10F 0.9800 . ?
C102 H10G 0.9800 . ?
C104 C105 1.503(9) . ?
C105 C106 1.363(10) . ?
C105 C110 1.370(9) . ?
C106 H106 0.9500 . ?
C106 C107 1.376(11) . ?
C107 H107 0.9500 . ?
C107 C108 1.358(10) . ?
C108 C109 1.379(9) . ?
C109 H109 0.9500 . ?
C109 C110 1.388(9) . ?
C110 H110 0.9500 . ?
C111 C112 1.508(8) . ?
C112 C113 1.376(8) . ?
C112 C117 1.398(8) . ?
C113 H113 0.9500 . ?
C113 C114 1.403(8) . ?
C114 C115 1.378(8) . ?
C114 C118 1.490(8) . ?
C115 H115 0.9500 . ?
C115 C116 1.390(8) . ?
C116 C117 1.386(8) . ?
C116 C126 1.512(8) . ?
C117 H117 0.9500 . ?
C119 C120 1.38(3) . ?
C119 C124 1.350(9) . ?
C120 H120 0.9500 . ?
C120 C121 1.33(4) . ?
C121 H121 0.9500 . ?
C121 C122 1.53(4) . ?
C122 C123 1.344(11) . ?
C122 C125 1.502(10) . ?
C123 H123 0.9500 . ?
C123 C124 1.391(9) . ?
C124 H124 0.9500 . ?
C127 C128 1.394(11) . ?
C127 C132 1.342(12) . ?
C128 H128 0.9500 . ?
C128 C129 1.383(11) . ?
C129 H129 0.9500 . ?
C129 C130 1.353(14) . ?
C130 C131 1.383(15) . ?
C130 C133 1.527(11) . ?
C131 H131 0.9500 . ?
C131 C132 1.424(12) . ?
C132 H132 0.9500 . ?
C143 H14B 0.9800 . ?
C143 H14C 0.9800 . ?
C143 H14D 0.9800 . ?
C143 C144 1.540(2) . ?
C144 H14E 0.9900 . ?
C144 H14F 0.9900 . ?
C144 C145 1.539(2) . ?
C145 C146 1.539(2) . ?
C149 H149 0.9500 . ?
C149 C148 1.3900 . ?
C149 C150 1.3900 . ?
C148 H148 0.9500 . ?
C148 C147 1.3900 . ?
C147 H147 0.9500 . ?
C147 C146 1.3900 . ?
C146 C151 1.3900 . ?
C151 H151 0.9500 . ?
C151 C150 1.3900 . ?
C150 H150 0.9500 . ?
O46 C137 1.230(2) . ?
N17 C137 1.341(2) . ?
N17 C138 1.450(2) . ?
N17 C139 1.450(2) . ?
C137 H137 0.9500 . ?
C138 H13A 0.9800 . ?
C138 H13B 0.9800 . ?
C138 H13C 0.9800 . ?
C139 H13D 0.9800 . ?
C139 H13E 0.9800 . ?
C139 H13F 0.9800 . ?
O47 C140 1.229(2) . ?
N19 C140 1.339(2) . ?
N19 C141 1.447(2) . ?
N19 C142 1.450(2) . ?
C140 H140 0.9500 . ?
C141 H14G 0.9800 . ?
C141 H14H 0.9800 . ?
C141 H14I 0.9800 . ?
C142 H14J 0.9800 . ?
C142 H14K 0.9800 . ?
C142 H14L 0.9800 . ?
O48 C134 1.229(2) . ?
N18 C134 1.340(2) . ?
N18 C135 1.449(2) . ?
N18 C136 1.450(2) . ?
C134 H134 0.9500 . ?
C135 H13G 0.9800 . ?
C135 H13H 0.9800 . ?
C135 H13I 0.9800 . ?
C136 H13J 0.9800 . ?
C136 H13K 0.9800 . ?
C136 H13L 0.9800 . ?
O49 C154 1.230(2) . ?
C152 H15A 0.9800 . ?
C152 H15B 0.9800 . ?
C152 H15C 0.9800 . ?
C152 C153 1.540(2) . ?
C153 H15D 0.9900 . ?
C153 H15E 0.9900 . ?
C153 C154 1.540(2) . ?
C154 C155 1.540(2) . ?
C155 C160 1.3900 . ?
C155 C156 1.3900 . ?
C160 H160 0.9500 . ?
C160 C159 1.3900 . ?
C159 H159 0.9500 . ?
C159 C158 1.3900 . ?
C158 H158 0.9500 . ?
C158 C157 1.3900 . ?
C157 H157 0.9500 . ?
C157 C156 1.3900 . ?
C156 H156 0.9500 . ?
O50 C163 1.229(2) . ?
C161 H16A 0.9800 . ?
C161 H16B 0.9800 . ?
C161 H16C 0.9800 . ?
C161 C162 1.539(2) . ?
C162 H16D 0.9900 . ?
C162 H16E 0.9900 . ?
C162 C163 1.539(2) . ?
C163 C164 1.539(2) . ?
C166 H166 0.9500 . ?
C166 C165 1.3900 . ?
C166 C167 1.3900 . ?
C165 H165 0.9500 . ?
C165 C164 1.3900 . ?
C164 C169 1.3900 . ?
C169 H169 0.9500 . ?
C169 C168 1.3900 . ?
C168 H168 0.9500 . ?
C168 C167 1.3900 . ?
C167 H167 0.9500 . ?
O51 C172 1.229(2) . ?
C171 H17A 0.9900 . ?
C171 H17B 0.9900 . ?
C171 C172 1.539(2) . ?
C171 C170 1.540(2) . ?
C172 C173 1.539(2) . ?
C177 H177 0.9500 . ?
C177 C178 1.3900 . ?
C177 C176 1.3900 . ?
C178 H178 0.9500 . ?
C178 C173 1.3900 . ?
C173 C174 1.3900 . ?
C174 H174 0.9500 . ?
C174 C175 1.3900 . ?
C175 H175 0.9500 . ?
C175 C176 1.3900 . ?
C176 H176 0.9500 . ?
C170 H17C 0.9800 . ?
C170 H17D 0.9800 . ?
C170 H17E 0.9800 . ?

loop_
_geom_hbond_atom_site_label_D
_geom_hbond_atom_site_label_H
_geom_hbond_atom_site_label_A
_geom_hbond_distance_DH
_geom_hbond_distance_HA
_geom_hbond_distance_DA
_geom_hbond_angle_DHA
_geom_hbond_site_symmetry_A
_geom_hbond_publ_flag
C1A H1A O43 0.95 2.15 2.770(12) 121.6 . yes
C83 H83 O25 0.95 2.17 2.782(9) 120.6 . yes
C132 H132 O42 0.95 2.17 2.785(10) 121.1 . yes

loop_
_geom_torsion_atom_site_label_1
_geom_torsion_atom_site_label_2
_geom_torsion_atom_site_label_3
_geom_torsion_atom_site_label_4
_geom_torsion
_geom_torsion_site_symmetry_1
_geom_torsion_site_symmetry_2
_geom_torsion_site_symmetry_3
_geom_torsion_site_symmetry_4
_geom_torsion_publ_flag
Cd1 O6 C29 O7 2.7(14) . . . . ?
Cd1 O6 C29 C26 179.6(6) . . . . ?
Cd1 O10 C33 O11 -13.3(12) . . . . ?
Cd1 O10 C33 C34 167.6(5) . . . . ?
Cd1 O17 C55 O16 176.2(10) 4_565 . . . ?
Cd1 O40 C133 O41 -7.3(11) 4_574 . . . ?
Cd1 O40 C133 C130 168.0(7) 4_574 . . . ?
Cd1 O41 C133 O40 7.0(10) 4_574 . . . ?
Cd1 O41 C133 C130 -168.3(7) 4_574 . . . ?
Cd2 O1 C1 Cd3 101.1(4) 4_566 . . 1_556 ?
Cd2 O1 C1 O2 103.3(7) 4_566 . . . ?
Cd2 O1 C1 C2 -77.6(7) 4_566 . . . ?
Cd2 O7 C29 O6 17.2(13) . . . . ?
Cd2 O7 C29 C26 -159.8(5) . . . . ?
Cd2 O8 C30 N4 156.5(7) . . . . ?
Cd2 O11 C33 O10 -8.7(15) . . . . ?
Cd2 O11 C33 C34 170.5(6) . . . . ?
Cd2 O14 C54 O15 -95.9(10) 4_565 . . . ?
Cd2 O14 C54 C51 84.9(12) 4_565 . . . ?
Cd2 O17 C55 O16 -18(2) 4_565 . . . ?
Cd3 O1 C1 O2 2.2(6) 1_556 . . . ?
Cd3 O1 C1 C2 -178.7(5) 1_556 . . . ?
Cd3 O2 C1 O1 -2.3(7) 1_556 . . . ?
Cd3 O2 C1 C2 178.6(5) 1_556 . . . ?
Cd3 O14 C54 O15 -2.2(7) . . . . ?
Cd3 O14 C54 C51 178.6(6) . . . . ?
Cd3 O15 C54 O14 2.6(9) . . . . ?
Cd3 O15 C54 C51 -178.2(6) . . . . ?
Cd3 O16 C55 O17 2(2) . . . . ?
Cd3 O26 C88 O27 -7.3(9) 4_565 . . . ?
Cd3 O26 C88 C85 170.6(7) 4_565 . . . ?
Cd3 O27 C88 O26 7.2(9) 4_565 . . . ?
Cd3 O27 C88 C85 -170.7(7) 4_565 . . . ?
Cd4 O19 C63 Cd7 123.0(7) 4_576 . . . ?
Cd4 O19 C63 O20 121.2(9) 4_576 . . . ?
Cd4 O19 C63 C60 -62.1(11) 4_576 . . . ?
Cd4 O23 C67 O22 -84.1(7) 4_576 . . . ?
Cd4 O23 C67 C68 96.2(7) 4_576 . . . ?
Cd4 O35 C97 O34A -33(2) . . . . ?
Cd4 O35 C97 O34B 20(2) . . . . ?
Cd4 O35 C97 C19 171.1(7) . . . 1_564 ?
Cd4 O36 C101 N13 -148(3) . . . . ?
Cd4 O37 C104 O38 16.4(10) . . . . ?
Cd4 O37 C104 C105 -161.2(4) . . . . ?
Cd5A O30A C96 O29 -6(3) . . . . ?
Cd5A O30A C96 C93 -164.6(15) . . . . ?
Cd5A O34A C97 O35 53(3) . . . . ?
Cd5A O34A C97 C19 -153.2(18) . . . 1_564 ?
Cd5B O30B C96 O29 66(2) . . . . ?
Cd5B O30B C96 C93 -141.7(13) . . . . ?
Cd5B O33 C145 C144 -106(3) . . . . ?
Cd5B O33 C145 C146 49(4) . . . . ?
Cd5B O34B C97 O35 -27(3) . . . . ?
Cd5B O34B C97 C19 179.7(17) . . . 1_564 ?
Cd6 O23 C67 O22 83.4(7) 4_576 . . . ?
Cd6 O23 C67 C68 -96.3(5) 4_576 . . . ?
Cd6 O29 C96 O30A 32.9(18) . . . . ?
Cd6 O29 C96 O30B -17.9(18) . . . . ?
Cd6 O29 C96 C93 -168.5(6) . . . . ?
Cd6 O31 C98 N12 160.1(8) . . . . ?
Cd6 O38 C104 O37 -55.2(11) . . . . ?
Cd6 O38 C104 C105 122.5(6) . . . . ?
Cd6 O45 C125 Cd7 114.6(6) 4_575 . . 1_554 ?
Cd6 O45 C125 O44 93.5(13) 4_575 . . . ?
Cd6 O45 C125 C122 -80.2(11) 4_575 . . . ?
Cd7 O19 C63 O20 -1.8(9) . . . . ?
Cd7 O19 C63 C60 174.9(7) . . . . ?
Cd7 O20 C63 O19 1.9(10) . . . . ?
Cd7 O20 C63 C60 -174.8(7) . . . . ?
Cd7 O21 C64 N8 -173.3(17) . . . . ?
Cd7 O22 C67 O23 2.1(7) . . . . ?
Cd7 O22 C67 C68 -178.1(4) . . . . ?
Cd7 O44 C125 O45 22.8(12) 1_554 . . . ?
Cd7 O44 C125 C122 -163.7(9) 1_554 . . . ?
Cd7 O45 C125 O44 -21.0(12) 1_554 . . . ?
Cd7 O45 C125 C122 165.3(10) 1_554 . . . ?
O1 C1 C2 C3 177.7(7) . . . . ?
O1 C1 C2 C7 -2.4(9) . . . . ?
O2 C1 C2 C3 -3.1(10) . . . . ?
O2 C1 C2 C7 176.7(6) . . . . ?
O3 C8 C9 C10 -129.9(7) . . . . ?
O3 C8 C9 C14 45.4(9) . . . . ?
O10 C33 C34 C35 -168.0(8) . . . . ?
O10 C33 C34 C39 11.8(13) . . . . ?
O11 C33 C34 C35 12.8(12) . . . . ?
O11 C33 C34 C39 -167.4(9) . . . . ?
O12 C40 C41 C42 10.6(11) . . . . ?
O12 C40 C41 C46 -169.8(8) . . . . ?
O22 C67 C68 C69 168.7(6) . . . . ?
O22 C67 C68 C73 -11.1(9) . . . . ?
O23 C67 C68 C69 -11.5(8) . . . . ?
O23 C67 C68 C73 168.7(6) . . . . ?
O24 C74 C75 C76 161.5(7) . . . . ?
O24 C74 C75 C80 -13.6(9) . . . . ?
O33 C145 C146 C147 23(3) . . . . ?
O33 C145 C146 C151 -162.1(17) . . . . ?
O37 C104 C105 C106 175.7(8) . . . . ?
O37 C104 C105 C110 -1.8(10) . . . . ?
O38 C104 C105 C106 -2.1(11) . . . . ?
O38 C104 C105 C110 -179.6(7) . . . . ?
O39 C111 C112 C113 163.0(7) . . . . ?
O39 C111 C112 C117 -9.8(9) . . . . ?
N1 C23 C24 C25 -178.5(7) . . . . ?
N1 C23 C28 C27 179.8(8) . . . . ?
N2 C16 C17 C18 177.2(12) . . . . ?
N2 C16 C21 C20 178.8(9) . . . . ?
N3 C5 C6 C7 175.9(6) . . . . ?
N3 C8 C9 C10 50.1(8) . . . . ?
N3 C8 C9 C14 -134.7(6) . . . . ?
N5 C37 C38 C39 179.6(9) . . . . ?
N5 C40 C41 C42 -173.9(7) . . . . ?
N5 C40 C41 C46 5.7(12) . . . . ?
N6 C48 C49 C50 178.7(9) . . . . ?
N6 C48 C53 C52 -178.3(6) . . . . ?
N7 C57 C58 C59 -174.7(10) . . . . ?
N7 C57 C62 C61 176.5(7) . . . . ?
N9 C71 C72 C73 -177.1(7) . . . . ?
N9 C74 C75 C76 -16.8(9) . . . . ?
N9 C74 C75 C80 168.1(6) . . . . ?
N10 C82 C83 C84 178.9(8) . . . . ?
N10 C82 C87 C86 -178.4(7) . . . . ?
N11 C90 C91 C92 179.9(8) . . . . ?
N11 C90 C95 C94 -177.5(7) . . . . ?
N14 C108 C109 C110 -177.2(7) . . . . ?
N14 C111 C112 C113 -15.6(9) . . . . ?
N14 C111 C112 C117 171.6(6) . . . . ?
N15 C127 C128 C129 178.2(8) . . . . ?
N15 C127 C132 C131 -176.2(10) . . . . ?
N16 C119 C120 C121 -166(3) . . . . ?
N16 C119 C124 C123 174.1(8) . . . . ?
C1 C2 C3 C4 179.5(7) . . . . ?
C1 C2 C7 C6 -179.8(6) . . . . ?
C1A C1B C122 C123 -14(3) . . . . ?
C1A C1B C122 C125 173.5(17) . . . . ?
C1A C119 C124 C123 -14.0(16) . . . . ?
C1B C1A C119 N16 -177.8(15) . . . . ?
C1B C1A C119 C124 11(3) . . . . ?
C1B C122 C123 C124 11.1(18) . . . . ?
C1B C122 C125 Cd7 -77(3) . . . 1_554 ?
C1B C122 C125 O45 178.6(13) . . . . ?
C2 C3 C4 C5 -0.1(13) . . . . ?
C3 C2 C7 C6 0.1(11) . . . . ?
C3 C4 C5 N3 -176.3(7) . . . . ?
C3 C4 C5 C6 0.9(12) . . . . ?
C4 C5 C6 C7 -1.1(10) . . . . ?
C5 N3 C8 O3 4.7(11) . . . . ?
C5 N3 C8 C9 -175.3(6) . . . . ?
C5 C6 C7 C2 0.6(10) . . . . ?
C7 C2 C3 C4 -0.3(12) . . . . ?
C8 N3 C5 C4 -142.9(7) . . . . ?
C8 N3 C5 C6 40.0(11) . . . . ?
C8 C9 C10 C11 171.7(6) . . . . ?
C8 C9 C14 C13 -175.6(6) . . . . ?
C9 C10 C11 C12 4.3(10) . . . . ?
C9 C10 C11 C15 -178.1(7) . . . . ?
C10 C9 C14 C13 -0.4(9) . . . . ?
C10 C11 C12 C13 -1.3(10) . . . . ?
C10 C11 C15 O4 176.3(8) . . . . ?
C10 C11 C15 N2 -4.7(11) . . . . ?
C11 C12 C13 C14 -2.6(10) . . . . ?
C11 C12 C13 C22 175.7(6) . . . . ?
C12 C11 C15 O4 -6.0(12) . . . . ?
C12 C11 C15 N2 173.0(7) . . . . ?
C12 C13 C14 C9 3.5(9) . . . . ?
C12 C13 C22 O5 148.6(7) . . . . ?
C12 C13 C22 N1 -34.7(9) . . . . ?
C14 C9 C10 C11 -3.4(10) . . . . ?
C14 C13 C22 O5 -33.0(10) . . . . ?
C14 C13 C22 N1 143.7(6) . . . . ?
C15 N2 C16 C17 -145.2(11) . . . . ?
C15 N2 C16 C21 39.1(14) . . . . ?
C15 C11 C12 C13 -179.1(6) . . . . ?
C16 N2 C15 O4 -1.2(14) . . . . ?
C16 N2 C15 C11 179.8(7) . . . . ?
C16 C17 C18 C19 6(2) . . . . ?
C17 C16 C21 C20 3.1(16) . . . . ?
C17 C18 C19 C20 -2(2) . . . . ?
C17 C18 C19 C97 179.9(13) . . . 1_546 ?
C18 C19 C20 C21 -2.1(18) . . . . ?
C19 C20 C21 C16 1.5(16) . . . . ?
C21 C16 C17 C18 -7(2) . . . . ?
C22 N1 C23 C24 173.3(7) . . . . ?
C22 N1 C23 C28 -6.8(12) . . . . ?
C22 C13 C14 C9 -174.9(6) . . . . ?
C23 N1 C22 O5 3.0(12) . . . . ?
C23 N1 C22 C13 -173.7(6) . . . . ?
C23 C24 C25 C26 -0.2(11) . . . . ?
C24 C23 C28 C27 -0.3(14) . . . . ?
C24 C25 C26 C27 -2.5(12) . . . . ?
C24 C25 C26 C29 177.7(7) . . . . ?
C25 C26 C27 C28 3.9(14) . . . . ?
C25 C26 C29 O6 176.0(7) . . . . ?
C25 C26 C29 O7 -6.7(11) . . . . ?
C26 C27 C28 C23 -2.5(16) . . . . ?
C27 C26 C29 O6 -3.7(12) . . . . ?
C27 C26 C29 O7 173.5(8) . . . . ?
C28 C23 C24 C25 1.6(11) . . . . ?
C29 C26 C27 C28 -176.4(9) . . . . ?
C31 N4 C30 O8 -3.6(14) . . . . ?
C32 N4 C30 O8 -174.1(11) . . . . ?
C33 C34 C35 C36 178.3(8) . . . . ?
C33 C34 C39 C38 -178.6(9) . . . . ?
C34 C35 C36 C37 0.0(13) . . . . ?
C35 C34 C39 C38 1.2(15) . . . . ?
C35 C36 C37 N5 180.0(8) . . . . ?
C35 C36 C37 C38 1.8(14) . . . . ?
C36 C37 C38 C39 -2.2(15) . . . . ?
C37 N5 C40 O12 -8.4(14) . . . . ?
C37 N5 C40 C41 176.2(7) . . . . ?
C37 C38 C39 C34 0.7(17) . . . . ?
C39 C34 C35 C36 -1.5(13) . . . . ?
C40 N5 C37 C36 34.5(13) . . . . ?
C40 N5 C37 C38 -147.3(9) . . . . ?
C40 C41 C42 C43 179.5(7) . . . . ?
C40 C41 C46 C45 -178.1(7) . . . . ?
C41 C42 C43 C44 -0.5(10) . . . . ?
C41 C42 C43 C47 -177.5(6) . . . . ?
C42 C41 C46 C45 1.5(10) . . . . ?
C42 C43 C44 C45 -0.2(10) . . . . ?
C42 C43 C47 O13 142.1(8) . . . . ?
C42 C43 C47 N6 -35.5(10) . . . . ?
C43 C44 C45 C46 1.6(10) . . . . ?
C43 C44 C45 C56 -173.8(6) . . . . ?
C44 C43 C47 O13 -34.9(11) . . . . ?
C44 C43 C47 N6 147.4(7) . . . . ?
C44 C45 C46 C41 -2.2(10) . . . . ?
C44 C45 C56 O18 38.1(9) . . . . ?
C44 C45 C56 N7 -143.7(7) . . . . ?
C46 C41 C42 C43 -0.2(10) . . . . ?
C46 C45 C56 O18 -137.2(7) . . . . ?
C46 C45 C56 N7 41.0(9) . . . . ?
C47 N6 C48 C49 167.5(8) . . . . ?
C47 N6 C48 C53 -13.9(11) . . . . ?
C47 C43 C44 C45 177.0(6) . . . . ?
C48 N6 C47 O13 -1.8(13) . . . . ?
C48 N6 C47 C43 175.7(6) . . . . ?
C48 C49 C50 C51 -0.1(18) . . . . ?
C49 C48 C53 C52 0.2(11) . . . . ?
C49 C50 C51 C52 -0.1(16) . . . . ?
C49 C50 C51 C54 179.9(10) . . . . ?
C50 C51 C52 C53 0.4(12) . . . . ?
C50 C51 C54 O14 171.5(8) . . . . ?
C50 C51 C54 O15 -7.8(12) . . . . ?
C51 C52 C53 C48 -0.4(11) . . . . ?
C52 C51 C54 O14 -8.6(11) . . . . ?
C52 C51 C54 O15 172.2(7) . . . . ?
C53 C48 C49 C50 0.1(15) . . . . ?
C54 C51 C52 C53 -179.6(7) . . . . ?
C56 N7 C57 C58 -139.6(9) . . . . ?
C56 N7 C57 C62 42.7(12) . . . . ?
C56 C45 C46 C41 172.9(6) . . . . ?
C57 N7 C56 O18 2.0(12) . . . . ?
C57 N7 C56 C45 -176.1(7) . . . . ?
C57 C58 C59 C60 -2(2) . . . . ?
C58 C57 C62 C61 -1.1(12) . . . . ?
C58 C59 C60 C61 -1.5(17) . . . . ?
C58 C59 C60 C63 176.9(11) . . . . ?
C59 C60 C61 C62 3.5(13) . . . . ?
C59 C60 C63 O19 173.0(9) . . . . ?
C59 C60 C63 O20 -10.3(14) . . . . ?
C60 C61 C62 C57 -2.3(11) . . . . ?
C61 C60 C63 O19 -8.8(12) . . . . ?
C61 C60 C63 O20 167.9(9) . . . . ?
C62 C57 C58 C59 3.1(17) . . . . ?
C63 C60 C61 C62 -174.7(7) . . . . ?
C65 N8 C64 O21 3(4) . . . . ?
C66 N8 C64 O21 168(2) . . . . ?
C67 C68 C69 C70 -179.1(6) . . . . ?
C67 C68 C73 C72 179.7(7) . . . . ?
C68 C69 C70 C71 -1.1(10) . . . . ?
C69 C68 C73 C72 -0.1(12) . . . . ?
C69 C70 C71 N9 177.8(6) . . . . ?
C69 C70 C71 C72 1.0(10) . . . . ?
C70 C71 C72 C73 -0.4(12) . . . . ?
C71 N9 C74 O24 -1.2(10) . . . . ?
C71 N9 C74 C75 177.1(6) . . . . ?
C71 C72 C73 C68 -0.1(13) . . . . ?
C73 C68 C69 C70 0.7(10) . . . . ?
C74 N9 C71 C70 150.7(6) . . . . ?
C74 N9 C71 C72 -32.5(10) . . . . ?
C74 C75 C76 C77 -176.5(6) . . . . ?
C74 C75 C80 C79 174.3(6) . . . . ?
C75 C76 C77 C78 3.2(10) . . . . ?
C75 C76 C77 C81 -179.7(6) . . . . ?
C76 C75 C80 C79 -1.0(10) . . . . ?
C76 C77 C78 C79 -2.4(10) . . . . ?
C76 C77 C81 O25 1.4(11) . . . . ?
C76 C77 C81 N10 -178.6(6) . . . . ?
C77 C78 C79 C80 0.0(10) . . . . ?
C77 C78 C79 C89 172.0(6) . . . . ?
C78 C77 C81 O25 178.3(8) . . . . ?
C78 C77 C81 N10 -1.7(11) . . . . ?
C78 C79 C80 C75 1.7(9) . . . . ?
C78 C79 C89 O28 -11.5(9) . . . . ?
C78 C79 C89 N11 171.3(6) . . . . ?
C80 C75 C76 C77 -1.5(10) . . . . ?
C80 C79 C89 O28 160.2(6) . . . . ?
C80 C79 C89 N11 -16.9(9) . . . . ?
C81 N10 C82 C83 -8.0(12) . . . . ?
C81 N10 C82 C87 172.0(7) . . . . ?
C81 C77 C78 C79 -179.2(6) . . . . ?
C82 N10 C81 O25 -2.0(13) . . . . ?
C82 N10 C81 C77 178.0(6) . . . . ?
C82 C83 C84 C85 0.2(16) . . . . ?
C83 C82 C87 C86 1.6(11) . . . . ?
C83 C84 C85 C86 0.2(14) . . . . ?
C83 C84 C85 C88 -177.6(9) . . . . ?
C84 C85 C86 C87 0.2(12) . . . . ?
C84 C85 C88 O26 -6.2(13) . . . . ?
C84 C85 C88 O27 171.8(9) . . . . ?
C85 C86 C87 C82 -1.1(11) . . . . ?
C86 C85 C88 O26 176.1(8) . . . . ?
C86 C85 C88 O27 -6.0(12) . . . . ?
C87 C82 C83 C84 -1.1(13) . . . . ?
C88 C85 C86 C87 178.1(7) . . . . ?
C89 N11 C90 C91 -166.7(7) . . . . ?
C89 N11 C90 C95 9.7(11) . . . . ?
C89 C79 C80 C75 -169.9(6) . . . . ?
C90 N11 C89 O28 -14.5(10) . . . . ?
C90 N11 C89 C79 162.5(6) . . . . ?
C90 C91 C92 C93 -2.5(15) . . . . ?
C91 C90 C95 C94 -1.1(12) . . . . ?
C91 C92 C93 C94 -0.6(15) . . . . ?
C91 C92 C93 C96 -179.7(9) . . . . ?
C92 C93 C94 C95 2.7(13) . . . . ?
C92 C93 C96 O29 165.3(10) . . . . ?
C92 C93 C96 O30A -34.9(17) . . . . ?
C92 C93 C96 O30B 11.7(18) . . . . ?
C93 C94 C95 C90 -1.9(13) . . . . ?
C94 C93 C96 O29 -13.8(15) . . . . ?
C94 C93 C96 O30A 146.0(14) . . . . ?
C94 C93 C96 O30B -167.4(14) . . . . ?
C95 C90 C91 C92 3.3(12) . . . . ?
C96 C93 C94 C95 -178.1(9) . . . . ?
C97 C19 C20 C21 176.4(10) 1_546 . . . ?
C99 N12 C98 O31 3.3(18) . . . . ?
C100 N12 C98 O31 -179.1(12) . . . . ?
C102 N13 C101 O36 19(5) . . . . ?
C103 N13 C101 O36 -144(3) . . . . ?
C104 C105 C106 C107 -179.8(9) . . . . ?
C104 C105 C110 C109 179.8(7) . . . . ?
C105 C106 C107 C108 -0.4(17) . . . . ?
C106 C105 C110 C109 2.3(13) . . . . ?
C106 C107 C108 N14 177.6(9) . . . . ?
C106 C107 C108 C109 3.1(15) . . . . ?
C107 C108 C109 C110 -3.1(12) . . . . ?
C108 N14 C111 O39 -8.4(11) . . . . ?
C108 N14 C111 C112 170.1(6) . . . . ?
C108 C109 C110 C105 0.4(12) . . . . ?
C110 C105 C106 C107 -2.3(15) . . . . ?
C111 N14 C108 C107 173.6(8) . . . . ?
C111 N14 C108 C109 -12.2(11) . . . . ?
C111 C112 C113 C114 -170.1(6) . . . . ?
C111 C112 C117 C116 172.0(6) . . . . ?
C112 C113 C114 C115 -2.2(10) . . . . ?
C112 C113 C114 C118 173.8(6) . . . . ?
C113 C112 C117 C116 -1.0(10) . . . . ?
C113 C114 C115 C116 0.5(10) . . . . ?
C113 C114 C118 O43 -11.1(9) . . . . ?
C113 C114 C118 N16 171.3(6) . . . . ?
C114 C115 C116 C117 0.9(10) . . . . ?
C114 C115 C116 C126 179.2(6) . . . . ?
C115 C114 C118 O43 164.7(7) . . . . ?
C115 C114 C118 N16 -12.9(9) . . . . ?
C115 C116 C117 C112 -0.6(9) . . . . ?
C115 C116 C126 O42 3.8(11) . . . . ?
C115 C116 C126 N15 -178.0(6) . . . . ?
C117 C112 C113 C114 2.4(10) . . . . ?
C117 C116 C126 O42 -177.9(8) . . . . ?
C117 C116 C126 N15 0.2(10) . . . . ?
C118 N16 C119 C1A 4.5(16) . . . . ?
C118 N16 C119 C120 -43(2) . . . . ?
C118 N16 C119 C124 175.8(7) . . . . ?
C118 C114 C115 C116 -175.1(6) . . . . ?
C119 N16 C118 O43 -6.7(11) . . . . ?
C119 N16 C118 C114 170.9(6) . . . . ?
C119 C1A C1B C122 3(3) . . . . ?
C119 C120 C121 C122 -15(6) . . . . ?
C120 C119 C124 C123 30(2) . . . . ?
C120 C121 C122 C123 44(4) . . . . ?
C120 C121 C122 C125 -174(3) . . . . ?
C121 C122 C123 C124 -39(2) . . . . ?
C121 C122 C125 Cd7 -23(4) . . . 1_554 ?
C121 C122 C125 O44 59(2) . . . . ?
C121 C122 C125 O45 -128(2) . . . . ?
C122 C123 C124 C119 3.0(15) . . . . ?
C123 C122 C125 Cd7 111(3) . . . 1_554 ?
C123 C122 C125 O44 -167.2(12) . . . . ?
C123 C122 C125 O45 6.3(17) . . . . ?
C124 C119 C120 C121 -22(5) . . . . ?
C125 C122 C123 C124 -176.7(10) . . . . ?
C126 N15 C127 C128 168.7(8) . . . . ?
C126 N15 C127 C132 -11.8(14) . . . . ?
C126 C116 C117 C112 -178.8(6) . . . . ?
C127 N15 C126 O42 -2.7(13) . . . . ?
C127 N15 C126 C116 179.2(6) . . . . ?
C127 C128 C129 C130 -1.9(14) . . . . ?
C128 C127 C132 C131 3.2(17) . . . . ?
C128 C129 C130 C131 3.0(14) . . . . ?
C128 C129 C130 C133 -175.5(8) . . . . ?
C129 C130 C131 C132 -1.0(17) . . . . ?
C129 C130 C133 Cd1 72(5) . . . 4_574 ?
C129 C130 C133 O40 -4.5(13) . . . . ?
C129 C130 C133 O41 171.0(9) . . . . ?
C130 C131 C132 C127 -2.1(19) . . . . ?
C131 C130 C133 Cd1 -106(5) . . . 4_574 ?
C131 C130 C133 O40 177.1(10) . . . . ?
C131 C130 C133 O41 -7.4(14) . . . . ?
C132 C127 C128 C129 -1.3(14) . . . . ?
C133 C130 C131 C132 177.4(10) . . . . ?
C143 C144 C145 O33 -18(3) . . . . ?
C143 C144 C145 C146 -172(2) . . . . ?
C144 C145 C146 C147 177.5(17) . . . . ?
C144 C145 C146 C151 -7(3) . . . . ?
C145 C146 C151 C150 -175.3(18) . . . . ?
C149 C148 C147 C146 0.0 . . . . ?
C148 C149 C150 C151 0.0 . . . . ?
C148 C147 C146 C145 175.2(18) . . . . ?
C148 C147 C146 C151 0.0 . . . . ?
C147 C146 C151 C150 0.0 . . . . ?
C146 C151 C150 C149 0.0 . . . . ?
C150 C149 C148 C147 0.0 . . . . ?
C138 N17 C137 O46 8(2) . . . . ?
C139 N17 C137 O46 179.7(13) . . . . ?
C141 N19 C140 O47 -179.6(13) . . . . ?
C142 N19 C140 O47 -1(2) . . . . ?
C135 N18 C134 O48 178(3) . . . . ?
C136 N18 C134 O48 -7(4) . . . . ?
O49 C154 C155 C160 -8(2) . . . . ?
O49 C154 C155 C156 172.2(13) . . . . ?
C152 C153 C154 O49 7(3) . . . . ?
C152 C153 C154 C155 -170.3(15) . . . . ?
C153 C154 C155 C160 169.3(12) . . . . ?
C153 C154 C155 C156 -10(2) . . . . ?
C154 C155 C160 C159 -179.5(13) . . . . ?
C154 C155 C156 C157 179.5(13) . . . . ?
C155 C160 C159 C158 0.0 . . . . ?
C160 C155 C156 C157 0.0 . . . . ?
C160 C159 C158 C157 0.0 . . . . ?
C159 C158 C157 C156 0.0 . . . . ?
C158 C157 C156 C155 0.0 . . . . ?
C156 C155 C160 C159 0.0 . . . . ?
O50 C163 C164 C165 9(3) . . . . ?
O50 C163 C164 C169 -170.6(16) . . . . ?
C161 C162 C163 O50 6(3) . . . . ?
C161 C162 C163 C164 178.9(17) . . . . ?
C162 C163 C164 C165 -164.9(15) . . . . ?
C162 C163 C164 C169 16(2) . . . . ?
C163 C164 C169 C168 179.2(15) . . . . ?
C166 C165 C164 C163 -179.2(15) . . . . ?
C166 C165 C164 C169 0.0 . . . . ?
C165 C166 C167 C168 0.0 . . . . ?
C165 C164 C169 C168 0.0 . . . . ?
C164 C169 C168 C167 0.0 . . . . ?
C169 C168 C167 C166 0.0 . . . . ?
C167 C166 C165 C164 0.0 . . . . ?
O51 C172 C173 C178 -2(3) . . . . ?
O51 C172 C173 C174 169.0(19) . . . . ?
C171 C172 C173 C178 170.2(19) . . . . ?
C171 C172 C173 C174 -19(3) . . . . ?
C172 C173 C174 C175 -170.9(19) . . . . ?
C177 C178 C173 C172 170.9(19) . . . . ?
C177 C178 C173 C174 0.0 . . . . ?
C178 C177 C176 C175 0.0 . . . . ?
C178 C173 C174 C175 0.0 . . . . ?
C173 C174 C175 C176 0.0 . . . . ?
C174 C175 C176 C177 0.0 . . . . ?
C176 C177 C178 C173 0.0 . . . . ?
C170 C171 C172 O51 -23(4) . . . . ?
C170 C171 C172 C173 166(2) . . . . ?

loop_
_smtbx_masks_void_nr
_smtbx_masks_void_average_x
_smtbx_masks_void_average_y
_smtbx_masks_void_average_z
_smtbx_masks_void_volume
_smtbx_masks_void_count_electrons
_smtbx_masks_void_content
1 -0.084 0.000 -0.550 2395.6 633.0 ?
2 -0.169 0.500 -0.115 2395.6 633.0 ?
